data_4117282
loop_
_publ_author_name
'Yan-Zhen Zheng'
'Marco Evangelisti'
'Floriana Tuna'
'Richard E. P. Winpenny'

_publ_section_title
;
 Co-Ln Mixed-Metal Phosphonate Grids and Cages as Molecular Magnetic
 Refrigerants
;
_journal_name_full 'Journal of the American Chemical Society'
_journal_page_first 1057
_journal_page_last 1065
_journal_paper_doi 10.1021/ja208367k
_journal_volume 134
_journal_year 2012
_chemical_formula_sum 'C125 H194 Co4 N4 O50 P6 Y6'
_chemical_formula_weight 3507.84
_chemical_name_systematic
; 
 ? 
;
_space_group_IT_number 2
_symmetry_cell_setting triclinic
_symmetry_space_group_name_Hall '-P 1'
_symmetry_space_group_name_H-M 'P -1'
_atom_sites_solution_hydrogens geom
_atom_sites_solution_primary direct
_atom_sites_solution_secondary difmap
_audit_creation_method SHELXL-97
_cell_angle_alpha 100.1210(10)
_cell_angle_beta 102.7180(10)
_cell_angle_gamma 95.9140(10)
_cell_formula_units_Z 2
_cell_length_a 15.2003(9)
_cell_length_b 19.9855(12)
_cell_length_c 27.9447(17)
_cell_measurement_reflns_used 4785
_cell_measurement_temperature 100(2)
_cell_measurement_theta_max 0.00
_cell_measurement_theta_min 0.00
_cell_volume 8062.8(8)
_computing_cell_refinement 'Bruker SMART'
_computing_data_collection 'Bruker SMART'
_computing_data_reduction 'Bruker SAINT'
_computing_molecular_graphics 'Bruker SHELXTL'
_computing_publication_material 'Bruker SHELXTL'
_computing_structure_refinement 'SHELXL-97 (Sheldrick, 1997)'
_computing_structure_solution 'SHELXS-97 (Sheldrick, 1990)'
_diffrn_ambient_temperature 100(2)
_diffrn_measured_fraction_theta_full 0.989
_diffrn_measured_fraction_theta_max 0.989
_diffrn_measurement_device_type 'CCD area detector'
_diffrn_measurement_method 'phi and omega scans'
_diffrn_radiation_monochromator graphite
_diffrn_radiation_source 'fine-focus sealed tube'
_diffrn_radiation_type MoK\a
_diffrn_radiation_wavelength 0.71073
_diffrn_reflns_av_R_equivalents 0.1056
_diffrn_reflns_av_sigmaI/netI 0.2014
_diffrn_reflns_limit_h_max 17
_diffrn_reflns_limit_h_min -18
_diffrn_reflns_limit_k_max 23
_diffrn_reflns_limit_k_min -23
_diffrn_reflns_limit_l_max 33
_diffrn_reflns_limit_l_min -33
_diffrn_reflns_number 57096
_diffrn_reflns_theta_full 25.00
_diffrn_reflns_theta_max 25.00
_diffrn_reflns_theta_min 1.39
_exptl_absorpt_coefficient_mu 2.668
_exptl_absorpt_correction_T_max 0.8781
_exptl_absorpt_correction_T_min 0.3798
_exptl_absorpt_correction_type multi-scan
_exptl_absorpt_process_details SADABS
_exptl_crystal_colour purple
_exptl_crystal_density_diffrn 1.445
_exptl_crystal_description block
_exptl_crystal_F_000 3608
_exptl_crystal_size_max 0.45
_exptl_crystal_size_mid 0.15
_exptl_crystal_size_min 0.05
_refine_diff_density_max 2.406
_refine_diff_density_min -1.839
_refine_diff_density_rms 0.179
_refine_ls_extinction_method none
_refine_ls_goodness_of_fit_ref 1.085
_refine_ls_hydrogen_treatment constr
_refine_ls_matrix_type full
_refine_ls_number_parameters 1675
_refine_ls_number_reflns 28061
_refine_ls_number_restraints 2169
_refine_ls_restrained_S_all 1.074
_refine_ls_R_factor_all 0.2273
_refine_ls_R_factor_gt 0.1091
_refine_ls_shift/su_max 0.000
_refine_ls_shift/su_mean 0.000
_refine_ls_structure_factor_coef Fsqd
_refine_ls_weighting_details 'calc w=1/[\s^2^(Fo^2^)+(0.1353P)^2^+70.9048P] where P=(Fo^2^+2Fc^2^)/3'
_refine_ls_weighting_scheme calc
_refine_ls_wR_factor_gt 0.2780
_refine_ls_wR_factor_ref 0.3437
_reflns_number_gt 12402
_reflns_number_total 28061
_reflns_threshold_expression >2sigma(I)
_cod_data_source_file ja208367k_si_015.cif
_cod_data_source_block coym
_cod_database_code 4117282

loop_
_symmetry_equiv_pos_as_xyz
'x, y, z'
'-x, -y, -z'

loop_
_atom_site_label
_atom_site_type_symbol
_atom_site_fract_x
_atom_site_fract_y
_atom_site_fract_z
_atom_site_U_iso_or_equiv
_atom_site_adp_type
_atom_site_occupancy
_atom_site_symmetry_multiplicity
_atom_site_calc_flag
_atom_site_refinement_flags
Y1 Y 0.10438(11) 0.78466(9) 0.36828(6) 0.0451(4) Uani 1 1 d .
Y2 Y 0.27208(10) 0.81206(7) 0.28252(5) 0.0343(4) Uani 1 1 d .
Y3 Y 0.22661(10) 0.90868(8) 0.17168(6) 0.0376(4) Uani 1 1 d .
Y4 Y 0.35645(10) 0.66817(8) 0.12108(6) 0.0386(4) Uani 1 1 d .
Y5 Y 0.31777(10) 0.52084(8) 0.19293(6) 0.0368(4) Uani 1 1 d .
Y6 Y 0.26770(10) 0.56315(8) 0.32429(5) 0.0358(4) Uani 1 1 d .
Co1 Co 0.06376(17) 0.98314(13) 0.35755(9) 0.0628(8) Uani 1 1 d .
Co2 Co 0.15795(17) 0.63002(13) 0.42486(9) 0.0548(6) Uani 1 1 d D
Co3 Co 0.33889(14) 0.83149(12) 0.07736(8) 0.0446(6) Uani 1 1 d .
Co4 Co 0.22921(16) 1.01269(11) 0.29957(9) 0.0508(6) Uani 1 1 d .
P1 P 0.3894(3) 0.6647(2) 0.25543(15) 0.0341(8) Uani 1 1 d U
P2 P 0.2903(3) 0.7348(2) 0.39168(14) 0.0366(9) Uani 1 1 d U
P3 P 0.0966(3) 0.8752(2) 0.26541(15) 0.0392(9) Uani 1 1 d U
P4 P 0.4029(3) 0.8431(2) 0.19122(15) 0.0373(9) Uani 1 1 d U
P5 P 0.0816(3) 0.6130(2) 0.30441(16) 0.0446(9) Uani 1 1 d U
P6 P 0.1830(3) 0.7365(2) 0.10073(15) 0.0369(9) Uani 1 1 d U
O1 O 0.3655(6) 0.6410(5) 0.1984(3) 0.0350(17) Uani 1 1 d U
O2 O 0.3462(6) 0.6028(5) 0.2718(3) 0.0321(16) Uani 1 1 d U
O3 O 0.3618(6) 0.7322(5) 0.2749(4) 0.0367(17) Uani 1 1 d U
O4 O 0.2543(7) 0.7781(5) 0.3532(3) 0.0392(17) Uani 1 1 d U
O5 O 0.3192(6) 0.6693(5) 0.3686(3) 0.0356(17) Uani 1 1 d U
O6 O 0.2086(7) 0.7243(5) 0.4151(3) 0.0394(17) Uani 1 1 d U
O7 O 0.1192(6) 0.8228(5) 0.2970(3) 0.0366(17) Uani 1 1 d U
O8 O 0.1094(7) 0.9471(5) 0.2982(4) 0.0438(18) Uani 1 1 d U
O9 O 0.1651(6) 0.8746(5) 0.2326(4) 0.0387(17) Uani 1 1 d U
O10 O 0.4165(6) 0.7711(5) 0.1715(4) 0.0379(17) Uani 1 1 d U
O11 O 0.3295(6) 0.8482(5) 0.2211(3) 0.0366(17) Uani 1 1 d U
O12 O 0.3696(6) 0.8812(5) 0.1487(4) 0.0384(17) Uani 1 1 d U
O13 O 0.0561(7) 0.6841(6) 0.3159(4) 0.0447(18) Uani 1 1 d U
O14 O 0.1494(7) 0.6077(5) 0.2702(4) 0.0446(18) Uani 1 1 d U
O15 O 0.1300(7) 0.5889(5) 0.3508(4) 0.0457(18) Uani 1 1 d U
O16 O 0.2636(7) 0.7447(5) 0.0760(4) 0.0405(17) Uani 1 1 d U
O17 O 0.1662(6) 0.8050(5) 0.1273(4) 0.0382(17) Uani 1 1 d U
O18 O 0.2088(6) 0.6852(5) 0.1353(3) 0.0375(17) Uani 1 1 d U
O19 O 0.0406(10) 0.6476(8) 0.4427(5) 0.090(3) Uani 1 1 d U
O20 O 0.0257(10) 0.7502(8) 0.4214(5) 0.087(3) Uani 1 1 d U
O21 O 0.1703(9) 0.8812(7) 0.4233(5) 0.074(3) Uani 1 1 d U
O22 O 0.1194(9) 0.9832(7) 0.4277(5) 0.082(3) Uani 1 1 d U
O23 O -0.0147(8) 0.8420(6) 0.3506(4) 0.061(2) Uani 1 1 d U
O24 O -0.0658(8) 0.9405(7) 0.3443(5) 0.068(3) Uani 1 1 d U
O25 O 0.2006(9) 1.0714(6) 0.3593(5) 0.069(3) Uani 1 1 d U
O26 O 0.0580(9) 1.0836(7) 0.3581(5) 0.076(3) Uani 1 1 d U
O27 O 0.1431(8) 1.0503(6) 0.2473(4) 0.054(2) Uani 1 1 d U
O28 O 0.1166(7) 0.9763(5) 0.1753(4) 0.046(2) Uani 1 1 d U
O29 O 0.3380(8) 1.0765(6) 0.2939(5) 0.059(2) Uani 1 1 d U
O30 O 0.3153(8) 0.9996(6) 0.2229(4) 0.060(2) Uani 1 1 d U
O31 O 0.2231(7) 0.9471(6) 0.1002(4) 0.054(2) Uani 1 1 d U
O32 O 0.2904(7) 0.9012(6) 0.0416(4) 0.055(2) Uani 1 1 d U
O33 O 0.4334(8) 0.8061(6) 0.0435(4) 0.062(2) Uani 1 1 d U
O34 O 0.4399(8) 0.7102(6) 0.0716(5) 0.061(2) Uani 1 1 d U
O35 O 0.4748(8) 0.6084(6) 0.1296(4) 0.054(2) Uani 1 1 d U
O36 O 0.4542(8) 0.5226(6) 0.1704(4) 0.054(2) Uani 1 1 d U
O37 O 0.2709(7) 0.5933(6) 0.0468(4) 0.051(2) Uani 1 1 d U
O38 O 0.2803(7) 0.5434(5) 0.1113(4) 0.047(2) Uani 1 1 d U
O39 O 0.2964(10) 0.4101(8) 0.1476(5) 0.088(3) Uani 1 1 d U
O40 O 0.4265(11) 0.3676(8) 0.1575(6) 0.101(4) Uani 1 1 d U
H40B H 0.4519 0.4087 0.1648 0.152 Uiso 1 1 calc R
O41 O 0.4132(7) 0.4713(5) 0.2502(4) 0.043(2) Uani 1 1 d U
O42 O 0.3800(7) 0.4955(5) 0.3248(4) 0.0403(19) Uani 1 1 d U
O43 O 0.2221(7) 0.4761(5) 0.2381(4) 0.049(2) Uani 1 1 d U
O44 O 0.1674(8) 0.4588(5) 0.3013(4) 0.053(2) Uani 1 1 d U
O45 O 0.2855(8) 0.5430(6) 0.4032(4) 0.060(2) Uani 1 1 d U
O46 O 0.1845(9) 0.5434(7) 0.4482(5) 0.069(2) Uani 1 1 d U
O47 O 0.4094(7) 0.8743(5) 0.3375(4) 0.049(2) Uani 1 1 d U
O48 O 0.3003(7) 0.9368(5) 0.3257(4) 0.045(2) Uani 1 1 d U
O49W O 0.1749(6) 0.5617(5) 0.1766(3) 0.036(2) Uani 1 1 d .
H49A H 0.1225 0.5331 0.1544 0.043 Uiso 1 1 d R
H49B H 0.1710 0.6071 0.1922 0.043 Uiso 1 1 d R
O50W O 0.1741(7) 0.7189(5) 0.2264(4) 0.043(3) Uani 1 1 d U
H50D H 0.1968 0.6774 0.2174 0.052 Uiso 1 1 d R
H50E H 0.1125 0.7222 0.2124 0.052 Uiso 1 1 d R
C1 C 0.5113(10) 0.6739(8) 0.2754(6) 0.044(2) Uani 1 1 d U
H1A H 0.5314 0.6305 0.2619 0.053 Uiso 1 1 calc R
H1B H 0.5380 0.7105 0.2609 0.053 Uiso 1 1 calc R
C2 C 0.5493(11) 0.6915(9) 0.3328(6) 0.050(2) Uani 1 1 d U
C3 C 0.5719(11) 0.6416(9) 0.3589(6) 0.055(2) Uani 1 1 d U
H3A H 0.5622 0.5951 0.3416 0.067 Uiso 1 1 calc R
C4 C 0.6080(12) 0.6572(10) 0.4090(7) 0.060(2) Uani 1 1 d U
H4A H 0.6242 0.6215 0.4260 0.072 Uiso 1 1 calc R
C5 C 0.6213(12) 0.7222(9) 0.4351(7) 0.059(3) Uani 1 1 d U
H5A H 0.6468 0.7328 0.4702 0.071 Uiso 1 1 calc R
C6 C 0.5980(11) 0.7710(10) 0.4105(7) 0.056(2) Uani 1 1 d U
H6A H 0.6058 0.8170 0.4288 0.068 Uiso 1 1 calc R
C7 C 0.5623(11) 0.7575(9) 0.3589(6) 0.054(2) Uani 1 1 d U
H7A H 0.5472 0.7937 0.3421 0.065 Uiso 1 1 calc R
C8 C 0.3835(11) 0.7866(8) 0.4376(6) 0.047(2) Uani 1 1 d U
H8A H 0.4335 0.7955 0.4211 0.056 Uiso 1 1 calc R
H8B H 0.3642 0.8314 0.4486 0.056 Uiso 1 1 calc R
C9 C 0.4224(12) 0.7604(9) 0.4838(6) 0.051(2) Uani 1 1 d U
C10 C 0.4359(11) 0.6950(9) 0.4823(6) 0.053(2) Uani 1 1 d U
H10A H 0.4168 0.6624 0.4515 0.063 Uiso 1 1 calc R
C11 C 0.4798(12) 0.6740(9) 0.5277(6) 0.057(2) Uani 1 1 d U
H11A H 0.4903 0.6277 0.5267 0.068 Uiso 1 1 calc R
C12 C 0.5051(13) 0.7192(9) 0.5706(7) 0.062(3) Uani 1 1 d U
H12A H 0.5368 0.7061 0.6000 0.074 Uiso 1 1 calc R
C13 C 0.4856(13) 0.7851(9) 0.5728(7) 0.063(3) Uani 1 1 d U
H13A H 0.4997 0.8168 0.6040 0.076 Uiso 1 1 calc R
C14 C 0.4449(12) 0.8050(9) 0.5288(6) 0.058(2) Uani 1 1 d U
H14A H 0.4326 0.8509 0.5303 0.070 Uiso 1 1 calc R
C15 C -0.0195(10) 0.8584(8) 0.2282(6) 0.049(2) Uani 1 1 d U
H15A H -0.0599 0.8608 0.2516 0.059 Uiso 1 1 calc R
H15B H -0.0290 0.8964 0.2101 0.059 Uiso 1 1 calc R
C16 C -0.0519(11) 0.7918(9) 0.1901(6) 0.053(2) Uani 1 1 d U
C17 C -0.0926(11) 0.7912(10) 0.1419(6) 0.057(2) Uani 1 1 d U
H17A H -0.0959 0.8333 0.1309 0.068 Uiso 1 1 calc R
C18 C -0.1306(12) 0.7284(9) 0.1076(7) 0.061(3) Uani 1 1 d U
H18A H -0.1589 0.7287 0.0738 0.073 Uiso 1 1 calc R
C19 C -0.1265(12) 0.6678(10) 0.1229(7) 0.061(3) Uani 1 1 d U
H19A H -0.1545 0.6260 0.1003 0.073 Uiso 1 1 calc R
C20 C -0.0832(12) 0.6671(10) 0.1696(7) 0.061(3) Uani 1 1 d U
H20A H -0.0766 0.6244 0.1795 0.073 Uiso 1 1 calc R
C21 C -0.0478(12) 0.7278(9) 0.2038(7) 0.058(2) Uani 1 1 d U
H21A H -0.0200 0.7262 0.2374 0.069 Uiso 1 1 calc R
C22 C 0.5056(10) 0.8890(9) 0.2325(6) 0.052(2) Uani 1 1 d U
H22A H 0.4935 0.9352 0.2466 0.062 Uiso 1 1 calc R
H22B H 0.5218 0.8651 0.2607 0.062 Uiso 1 1 calc R
C23 C 0.5873(7) 0.8980(6) 0.2106(4) 0.062(2) Uani 1 1 d GU
C24 C 0.6309(8) 0.9638(5) 0.2137(5) 0.069(3) Uani 1 1 d GU
H24A H 0.6095 1.0026 0.2298 0.082 Uiso 1 1 calc R
C25 C 0.7058(8) 0.9728(5) 0.1934(5) 0.075(3) Uani 1 1 d GU
H25A H 0.7356 1.0178 0.1955 0.090 Uiso 1 1 calc R
C26 C 0.7372(7) 0.9161(7) 0.1699(5) 0.079(3) Uani 1 1 d GU
H26A H 0.7884 0.9222 0.1560 0.094 Uiso 1 1 calc R
C27 C 0.6936(8) 0.8502(6) 0.1668(5) 0.076(3) Uani 1 1 d GU
H27A H 0.7150 0.8114 0.1508 0.091 Uiso 1 1 calc R
C28 C 0.6187(8) 0.8412(5) 0.1872(5) 0.070(3) Uani 1 1 d GU
H28A H 0.5889 0.7962 0.1850 0.084 Uiso 1 1 calc R
C29 C -0.0202(13) 0.5519(11) 0.2744(8) 0.082(3) Uani 1 1 d U
H29A H -0.0489 0.5637 0.2421 0.099 Uiso 1 1 calc R
H29B H -0.0029 0.5055 0.2669 0.099 Uiso 1 1 calc R
C30 C -0.0881(9) 0.5504(8) 0.3055(5) 0.092(3) Uani 1 1 d GU
C31 C -0.0908(9) 0.5065(7) 0.3388(6) 0.099(3) Uani 1 1 d GU
H31A H -0.0473 0.4758 0.3429 0.119 Uiso 1 1 calc R
C32 C -0.1572(11) 0.5074(8) 0.3659(5) 0.103(3) Uani 1 1 d GU
H32A H -0.1591 0.4774 0.3887 0.123 Uiso 1 1 calc R
C33 C -0.2209(9) 0.5523(9) 0.3599(6) 0.105(3) Uani 1 1 d GU
H33A H -0.2663 0.5530 0.3784 0.125 Uiso 1 1 calc R
C34 C -0.2182(9) 0.5963(8) 0.3266(6) 0.103(3) Uani 1 1 d GU
H34A H -0.2618 0.6270 0.3225 0.124 Uiso 1 1 calc R
C35 C -0.1518(11) 0.5953(7) 0.2995(5) 0.099(3) Uani 1 1 d GU
H35A H -0.1500 0.6254 0.2767 0.118 Uiso 1 1 calc R
C36 C 0.0806(12) 0.6950(9) 0.0534(6) 0.061(3) Uani 1 1 d U
H36A H 0.0940 0.6522 0.0344 0.073 Uiso 1 1 calc R
H36B H 0.0326 0.6821 0.0703 0.073 Uiso 1 1 calc R
C37 C 0.0439(9) 0.7396(6) 0.0165(5) 0.073(2) Uani 1 1 d GU
C38 C 0.0542(9) 0.7284(6) -0.0324(5) 0.081(3) Uani 1 1 d GU
H38A H 0.0857 0.6925 -0.0437 0.097 Uiso 1 1 calc R
C39 C 0.0183(10) 0.7697(7) -0.0647(4) 0.086(3) Uani 1 1 d GU
H39A H 0.0253 0.7620 -0.0981 0.103 Uiso 1 1 calc R
C40 C -0.0279(10) 0.8222(7) -0.0482(5) 0.090(3) Uani 1 1 d GU
H40A H -0.0524 0.8504 -0.0702 0.107 Uiso 1 1 calc R
C41 C -0.0382(9) 0.8334(6) 0.0007(5) 0.088(3) Uani 1 1 d GU
H41A H -0.0698 0.8693 0.0120 0.105 Uiso 1 1 calc R
C42 C -0.0023(9) 0.7921(7) 0.0330(4) 0.082(3) Uani 1 1 d GU
H42A H -0.0094 0.7998 0.0664 0.098 Uiso 1 1 calc R
C43 C 0.0187(13) 0.7074(11) 0.4484(7) 0.096(3) Uani 1 1 d DU
C44 C -0.0340(10) 0.7215(7) 0.4875(6) 0.102(3) Uani 1 1 d DU
C45 C -0.1325(10) 0.6896(10) 0.4641(8) 0.113(4) Uani 1 1 d DU
H45A H -0.1579 0.7120 0.4368 0.169 Uiso 1 1 calc R
H45B H -0.1678 0.6958 0.4896 0.169 Uiso 1 1 calc R
H45C H -0.1354 0.6404 0.4509 0.169 Uiso 1 1 calc R
C46 C 0.0074(14) 0.6885(11) 0.5310(6) 0.117(4) Uani 1 1 d DU
H46A H -0.0261 0.6968 0.5572 0.176 Uiso 1 1 calc R
H46B H 0.0715 0.7088 0.5448 0.176 Uiso 1 1 calc R
H46C H 0.0033 0.6389 0.5189 0.176 Uiso 1 1 calc R
C47 C -0.0255(15) 0.7989(7) 0.5048(8) 0.117(4) Uani 1 1 d DU
H47A H -0.0562 0.8187 0.4771 0.176 Uiso 1 1 calc R
H47B H 0.0391 0.8188 0.5154 0.176 Uiso 1 1 calc R
H47C H -0.0539 0.8091 0.5330 0.176 Uiso 1 1 calc R
C48 C -0.0774(13) 0.8797(11) 0.3435(7) 0.069(2) Uani 1 1 d U
C49 C -0.1784(14) 0.8436(12) 0.3379(8) 0.079(3) Uani 1 1 d U
C50 C -0.1951(15) 0.7825(12) 0.2970(9) 0.097(4) Uani 1 1 d U
H50A H -0.1942 0.7970 0.2654 0.145 Uiso 1 1 calc R
H50B H -0.2547 0.7561 0.2941 0.145 Uiso 1 1 calc R
H50C H -0.1474 0.7537 0.3044 0.145 Uiso 1 1 calc R
C51 C -0.1819(15) 0.8192(12) 0.3845(8) 0.090(4) Uani 1 1 d U
H51A H -0.1665 0.8585 0.4129 0.135 Uiso 1 1 calc R
H51B H -0.1382 0.7869 0.3901 0.135 Uiso 1 1 calc R
H51C H -0.2435 0.7960 0.3815 0.135 Uiso 1 1 calc R
C52 C -0.2421(14) 0.8916(11) 0.3314(8) 0.087(4) Uani 1 1 d U
H52A H -0.2390 0.9102 0.3015 0.130 Uiso 1 1 calc R
H52B H -0.2269 0.9292 0.3609 0.130 Uiso 1 1 calc R
H52C H -0.3039 0.8681 0.3274 0.130 Uiso 1 1 calc R
C53 C 0.1583(15) 0.9384(12) 0.4479(8) 0.082(3) Uani 1 1 d U
C54 C 0.1885(16) 0.9502(12) 0.5030(8) 0.088(3) Uani 1 1 d U
C55 C 0.2402(16) 0.9029(12) 0.5213(8) 0.096(4) Uani 1 1 d U
H55A H 0.2613 0.9168 0.5579 0.144 Uiso 1 1 calc R
H55B H 0.2929 0.9010 0.5066 0.144 Uiso 1 1 calc R
H55C H 0.2029 0.8574 0.5125 0.144 Uiso 1 1 calc R
C56 C 0.1130(16) 0.9716(12) 0.5261(8) 0.096(4) Uani 1 1 d U
H56A H 0.1359 0.9849 0.5625 0.143 Uiso 1 1 calc R
H56B H 0.0630 0.9332 0.5178 0.143 Uiso 1 1 calc R
H56C H 0.0907 1.0107 0.5130 0.143 Uiso 1 1 calc R
C57 C 0.2618(16) 1.0175(12) 0.5162(9) 0.101(4) Uani 1 1 d U
H57A H 0.2838 1.0319 0.5526 0.151 Uiso 1 1 calc R
H57B H 0.2337 1.0543 0.5026 0.151 Uiso 1 1 calc R
H57C H 0.3131 1.0077 0.5014 0.151 Uiso 1 1 calc R
C58 C 0.1346(15) 1.1074(11) 0.3611(8) 0.075(2) Uani 1 1 d U
C59 C 0.1730(15) 1.1897(11) 0.3695(8) 0.080(3) Uani 1 1 d U
C60 C 0.2328(16) 1.2085(11) 0.3384(8) 0.092(4) Uani 1 1 d U
H60A H 0.2862 1.1846 0.3441 0.139 Uiso 1 1 calc R
H60B H 0.2527 1.2582 0.3471 0.139 Uiso 1 1 calc R
H60C H 0.1999 1.1952 0.3030 0.139 Uiso 1 1 calc R
C61 C 0.0898(15) 1.2242(11) 0.3632(8) 0.092(4) Uani 1 1 d U
H61A H 0.0515 1.2093 0.3845 0.138 Uiso 1 1 calc R
H61B H 0.0553 1.2119 0.3281 0.138 Uiso 1 1 calc R
H61C H 0.1078 1.2742 0.3728 0.138 Uiso 1 1 calc R
C62 C 0.2233(15) 1.2061(11) 0.4240(8) 0.084(4) Uani 1 1 d U
H62A H 0.1818 1.1935 0.4444 0.126 Uiso 1 1 calc R
H62B H 0.2462 1.2554 0.4343 0.126 Uiso 1 1 calc R
H62C H 0.2747 1.1801 0.4288 0.126 Uiso 1 1 calc R
C63 C 0.3478(12) 1.0596(9) 0.2502(7) 0.059(2) Uani 1 1 d U
C64 C 0.3973(13) 1.1112(9) 0.2295(7) 0.062(2) Uani 1 1 d U
C65 C 0.4352(13) 1.0757(9) 0.1868(7) 0.067(3) Uani 1 1 d U
H65A H 0.4785 1.0461 0.1996 0.101 Uiso 1 1 calc R
H65B H 0.4664 1.1105 0.1731 0.101 Uiso 1 1 calc R
H65C H 0.3850 1.0477 0.1603 0.101 Uiso 1 1 calc R
C66 C 0.4773(12) 1.1538(10) 0.2698(7) 0.069(4) Uani 1 1 d U
H66A H 0.5214 1.1239 0.2812 0.103 Uiso 1 1 calc R
H66B H 0.4552 1.1756 0.2983 0.103 Uiso 1 1 calc R
H66C H 0.5069 1.1893 0.2560 0.103 Uiso 1 1 calc R
C67 C 0.3301(13) 1.1565(9) 0.2109(7) 0.068(4) Uani 1 1 d U
H67A H 0.2788 1.1285 0.1851 0.102 Uiso 1 1 calc R
H67B H 0.3601 1.1911 0.1965 0.102 Uiso 1 1 calc R
H67C H 0.3076 1.1794 0.2388 0.102 Uiso 1 1 calc R
C68 C 0.2487(12) 0.9469(10) 0.0606(7) 0.059(2) Uani 1 1 d U
C69 C 0.2231(13) 1.0037(10) 0.0312(7) 0.067(2) Uani 1 1 d U
C70 C 0.1192(13) 0.9884(11) 0.0107(8) 0.081(4) Uani 1 1 d U
H70A H 0.1024 0.9420 -0.0102 0.121 Uiso 1 1 calc R
H70B H 0.0991 1.0219 -0.0096 0.121 Uiso 1 1 calc R
H70C H 0.0897 0.9915 0.0387 0.121 Uiso 1 1 calc R
C71 C 0.2622(15) 1.0007(11) -0.0133(8) 0.086(4) Uani 1 1 d U
H71A H 0.3289 1.0084 -0.0024 0.128 Uiso 1 1 calc R
H71B H 0.2417 1.0363 -0.0313 0.128 Uiso 1 1 calc R
H71C H 0.2417 0.9554 -0.0355 0.128 Uiso 1 1 calc R
C72 C 0.2368(15) 1.0703(10) 0.0644(8) 0.083(4) Uani 1 1 d U
H72A H 0.3022 1.0859 0.0781 0.125 Uiso 1 1 calc R
H72B H 0.2075 1.0665 0.0920 0.125 Uiso 1 1 calc R
H72C H 0.2098 1.1034 0.0458 0.125 Uiso 1 1 calc R
C73 C 0.4638(11) 0.7503(8) 0.0457(6) 0.067(2) Uani 1 1 d DU
C74 C 0.5321(9) 0.7306(6) 0.0149(5) 0.077(3) Uani 1 1 d DU
C75 C 0.4826(13) 0.6820(8) -0.0322(6) 0.100(4) Uani 1 1 d DU
H75A H 0.5255 0.6702 -0.0528 0.150 Uiso 1 1 calc R
H75B H 0.4348 0.7036 -0.0507 0.150 Uiso 1 1 calc R
H75C H 0.4550 0.6402 -0.0241 0.150 Uiso 1 1 calc R
C76 C 0.5764(12) 0.7940(9) 0.0037(5) 0.092(4) Uani 1 1 d DU
H76A H 0.6215 0.7821 -0.0154 0.138 Uiso 1 1 calc R
H76B H 0.6069 0.8262 0.0352 0.138 Uiso 1 1 calc R
H76C H 0.5301 0.8155 -0.0161 0.138 Uiso 1 1 calc R
C77 C 0.6023(11) 0.6972(9) 0.0445(7) 0.088(4) Uani 1 1 d DU
H77A H 0.6484 0.6869 0.0258 0.132 Uiso 1 1 calc R
H77B H 0.5732 0.6544 0.0505 0.132 Uiso 1 1 calc R
H77C H 0.6314 0.7282 0.0766 0.132 Uiso 1 1 calc R
C78 C 0.5070(12) 0.5620(9) 0.1506(7) 0.059(2) Uani 1 1 d U
C79 C 0.6015(13) 0.5535(10) 0.1536(8) 0.066(2) Uani 1 1 d U
C80 C 0.6667(13) 0.6234(10) 0.1741(8) 0.077(4) Uani 1 1 d U
H80A H 0.6503 0.6552 0.1518 0.116 Uiso 1 1 calc R
H80B H 0.7298 0.6156 0.1757 0.116 Uiso 1 1 calc R
H80C H 0.6610 0.6431 0.2078 0.116 Uiso 1 1 calc R
C81 C 0.6174(13) 0.5278(11) 0.1057(8) 0.077(4) Uani 1 1 d U
H81A H 0.5805 0.4826 0.0913 0.116 Uiso 1 1 calc R
H81B H 0.6821 0.5235 0.1095 0.116 Uiso 1 1 calc R
H81C H 0.6005 0.5596 0.0834 0.116 Uiso 1 1 calc R
C82 C 0.6362(14) 0.5078(10) 0.1903(8) 0.081(4) Uani 1 1 d DU
H82A H 0.5976 0.4628 0.1804 0.121 Uiso 1 1 calc RD
H82B H 0.6339 0.5295 0.2242 0.121 Uiso 1 1 calc R
H82C H 0.6992 0.5018 0.1899 0.121 Uiso 1 1 calc R
C83 C 0.2487(12) 0.5410(9) 0.0649(6) 0.051(2) Uani 1 1 d U
C84 C 0.1875(12) 0.4771(9) 0.0309(6) 0.057(2) Uani 1 1 d U
C85 C 0.1376(13) 0.4953(10) -0.0170(7) 0.068(4) Uani 1 1 d U
H85A H 0.0974 0.4545 -0.0384 0.102 Uiso 1 1 calc R
H85B H 0.1818 0.5117 -0.0347 0.102 Uiso 1 1 calc R
H85C H 0.1011 0.5315 -0.0091 0.102 Uiso 1 1 calc R
C86 C 0.2532(12) 0.4259(9) 0.0190(7) 0.064(3) Uani 1 1 d U
H86A H 0.2179 0.3827 -0.0017 0.096 Uiso 1 1 calc R
H86B H 0.2891 0.4170 0.0503 0.096 Uiso 1 1 calc R
H86C H 0.2942 0.4455 0.0008 0.096 Uiso 1 1 calc R
C87 C 0.1240(12) 0.4462(9) 0.0583(7) 0.061(3) Uani 1 1 d U
H87A H 0.0861 0.4048 0.0364 0.092 Uiso 1 1 calc R
H87B H 0.0849 0.4796 0.0679 0.092 Uiso 1 1 calc R
H87C H 0.1598 0.4340 0.0884 0.092 Uiso 1 1 calc R
C88 C 0.3404(14) 0.3652(9) 0.1403(8) 0.099(3) Uani 1 1 d DU
C89 C 0.2954(10) 0.2932(8) 0.1130(5) 0.113(4) Uani 1 1 d DU
C90 C 0.4244(11) 0.4665(8) 0.2951(6) 0.0437(19) Uani 1 1 d U
C91 C 0.4937(11) 0.4229(8) 0.3141(6) 0.047(2) Uani 1 1 d U
C92 C 0.5734(11) 0.4230(9) 0.2904(6) 0.055(3) Uani 1 1 d U
H92A H 0.5515 0.4059 0.2541 0.083 Uiso 1 1 calc R
H92B H 0.6149 0.3932 0.3046 0.083 Uiso 1 1 calc R
H92C H 0.6059 0.4699 0.2969 0.083 Uiso 1 1 calc R
C93 C 0.4404(12) 0.3503(8) 0.3038(7) 0.059(3) Uani 1 1 d U
H93A H 0.4151 0.3344 0.2676 0.088 Uiso 1 1 calc R
H93B H 0.3907 0.3510 0.3209 0.088 Uiso 1 1 calc R
H93C H 0.4814 0.3190 0.3162 0.088 Uiso 1 1 calc R
C94 C 0.5319(11) 0.4460(8) 0.3719(6) 0.051(3) Uani 1 1 d U
H94A H 0.4811 0.4469 0.3882 0.077 Uiso 1 1 calc R
H94B H 0.5674 0.4920 0.3796 0.077 Uiso 1 1 calc R
H94C H 0.5711 0.4135 0.3841 0.077 Uiso 1 1 calc R
C95 C 0.1674(10) 0.4370(7) 0.2576(6) 0.053(2) Uani 1 1 d DU
C96 C 0.1177(8) 0.3710(7) 0.2267(4) 0.059(2) Uani 1 1 d DU
C97 C 0.0716(10) 0.3824(8) 0.1749(4) 0.073(4) Uani 1 1 d DU
H97A H 0.0307 0.4167 0.1785 0.110 Uiso 1 1 calc R
H97B H 0.0363 0.3390 0.1544 0.110 Uiso 1 1 calc R
H97C H 0.1181 0.3986 0.1586 0.110 Uiso 1 1 calc R
C98 C 0.1854(10) 0.3202(7) 0.2218(5) 0.071(4) Uani 1 1 d DU
H98A H 0.2324 0.3389 0.2067 0.106 Uiso 1 1 calc R
H98B H 0.1531 0.2765 0.2004 0.106 Uiso 1 1 calc RD
H98C H 0.2140 0.3127 0.2550 0.106 Uiso 1 1 calc R
C99 C 0.0458(9) 0.3435(7) 0.2517(6) 0.068(4) Uani 1 1 d DU
H99A H 0.0032 0.3766 0.2551 0.101 Uiso 1 1 calc R
H99B H 0.0757 0.3366 0.2849 0.101 Uiso 1 1 calc R
H99C H 0.0124 0.2996 0.2310 0.101 Uiso 1 1 calc R
C100 C 0.2459(11) 0.5168(8) 0.4329(6) 0.065(2) Uani 1 1 d DU
C101 C 0.2856(8) 0.4563(7) 0.4515(4) 0.071(2) Uani 1 1 d DU
C102 C 0.3794(9) 0.4811(9) 0.4843(6) 0.080(4) Uani 1 1 d DU
H10B H 0.4039 0.4430 0.4979 0.120 Uiso 1 1 calc R
H10C H 0.3767 0.5180 0.5119 0.120 Uiso 1 1 calc R
H10D H 0.4191 0.4986 0.4646 0.120 Uiso 1 1 calc R
C103 C 0.2922(11) 0.4033(7) 0.4081(6) 0.077(4) Uani 1 1 d DU
H10E H 0.3173 0.3645 0.4203 0.116 Uiso 1 1 calc R
H10F H 0.3322 0.4234 0.3896 0.116 Uiso 1 1 calc R
H10G H 0.2313 0.3871 0.3859 0.116 Uiso 1 1 calc R
C104 C 0.2282(11) 0.4251(9) 0.4807(6) 0.086(4) Uani 1 1 d DU
H10H H 0.2564 0.3879 0.4937 0.128 Uiso 1 1 calc R
H10I H 0.1674 0.4067 0.4591 0.128 Uiso 1 1 calc R
H10J H 0.2228 0.4602 0.5088 0.128 Uiso 1 1 calc R
C105 C 0.3800(11) 0.9302(8) 0.3485(6) 0.049(2) Uani 1 1 d U
C106 C 0.4413(12) 0.9876(9) 0.3889(6) 0.053(2) Uani 1 1 d U
C107 C 0.3879(12) 1.0408(9) 0.4106(7) 0.066(4) Uani 1 1 d U
H10K H 0.3597 1.0641 0.3843 0.099 Uiso 1 1 calc R
H10L H 0.4293 1.0747 0.4380 0.099 Uiso 1 1 calc R
H10M H 0.3403 1.0179 0.4233 0.099 Uiso 1 1 calc R
C108 C 0.5135(11) 1.0175(9) 0.3661(7) 0.058(3) Uani 1 1 d U
H10N H 0.4847 1.0384 0.3385 0.088 Uiso 1 1 calc R
H10O H 0.5457 0.9810 0.3533 0.088 Uiso 1 1 calc R
H10P H 0.5569 1.0527 0.3917 0.088 Uiso 1 1 calc R
C109 C 0.4895(12) 0.9552(9) 0.4324(6) 0.059(3) Uani 1 1 d U
H10Q H 0.5288 0.9915 0.4590 0.088 Uiso 1 1 calc R
H10R H 0.5266 0.9222 0.4198 0.088 Uiso 1 1 calc R
H10S H 0.4436 0.9316 0.4458 0.088 Uiso 1 1 calc R
C112 C 0.0188(11) 1.0620(8) 0.1844(6) 0.048(2) Uani 1 1 d U
C113 C -0.0347(11) 1.0290(9) 0.1336(6) 0.056(3) Uani 1 1 d U
H11B H -0.0854 1.0543 0.1237 0.084 Uiso 1 1 calc R
H11C H -0.0588 0.9815 0.1332 0.084 Uiso 1 1 calc R
H11D H 0.0045 1.0293 0.1101 0.084 Uiso 1 1 calc R
C114 C 0.0579(12) 1.1349(8) 0.1825(6) 0.056(3) Uani 1 1 d U
H11E H 0.0927 1.1588 0.2161 0.084 Uiso 1 1 calc R
H11F H 0.0079 1.1599 0.1707 0.084 Uiso 1 1 calc R
H11G H 0.0981 1.1327 0.1594 0.084 Uiso 1 1 calc R
C115 C -0.0412(11) 1.0660(9) 0.2198(6) 0.055(3) Uani 1 1 d U
H11H H -0.0060 1.0908 0.2530 0.083 Uiso 1 1 calc R
H11I H -0.0654 1.0195 0.2218 0.083 Uiso 1 1 calc R
H11J H -0.0918 1.0904 0.2079 0.083 Uiso 1 1 calc R
C116 C 0.0970(11) 1.0253(9) 0.2039(6) 0.048(2) Uani 1 1 d U
C117 C 0.2395(13) 0.2940(12) 0.0623(6) 0.137(5) Uani 1 1 d DU
H11K H 0.2126 0.2469 0.0450 0.205 Uiso 1 1 calc R
H11L H 0.2783 0.3137 0.0430 0.205 Uiso 1 1 calc R
H11M H 0.1909 0.3218 0.0655 0.205 Uiso 1 1 calc R
C118 C 0.3658(12) 0.2476(9) 0.1082(5) 0.136(5) Uani 1 1 d DU
H11N H 0.3362 0.2020 0.0889 0.205 Uiso 1 1 calc R
H11O H 0.3991 0.2436 0.1416 0.205 Uiso 1 1 calc R
H11P H 0.4085 0.2671 0.0909 0.205 Uiso 1 1 calc RD
C119 C 0.2338(13) 0.2640(11) 0.1419(7) 0.140(5) Uani 1 1 d DU
H11Q H 0.2043 0.2178 0.1238 0.210 Uiso 1 1 calc R
H11R H 0.1872 0.2937 0.1456 0.210 Uiso 1 1 calc RD
H11S H 0.2698 0.2616 0.1751 0.210 Uiso 1 1 calc R
N1 N 0.2268(15) 0.6723(11) 0.5101(6) 0.119(5) Uani 1 1 d DU
C110 C 0.2560(19) 0.6973(14) 0.5513(6) 0.121(6) Uani 1 1 d DU
C111 C 0.2817(19) 0.7149(15) 0.6077(7) 0.129(6) Uani 1 1 d DU
H11T H 0.3324 0.7530 0.6193 0.194 Uiso 1 1 calc R
H11U H 0.3003 0.6747 0.6207 0.194 Uiso 1 1 calc R
H11V H 0.2292 0.7285 0.6200 0.194 Uiso 1 1 calc R
N1S N 0.567(4) 0.250(2) 0.170(2) 0.38(2) Uiso 1 1 d DU
C1S C 0.628(4) 0.291(3) 0.188(3) 0.41(2) Uiso 1 1 d DU
C2S C 0.691(3) 0.3644(14) 0.2013(13) 0.43(2) Uiso 1 1 d DU
H2SA H 0.7529 0.3604 0.2196 0.640 Uiso 1 1 calc RD
H2SB H 0.6654 0.3979 0.2221 0.640 Uiso 1 1 calc RD
H2SC H 0.6946 0.3799 0.1702 0.640 Uiso 1 1 calc RD
N2S N 0.127(3) 0.893(2) 0.6577(17) 0.268(13) Uiso 1 1 d DU
C3S C 0.195(3) 0.927(2) 0.6797(19) 0.251(13) Uiso 1 1 d DU
C4S C 0.277(3) 0.895(2) 0.6705(15) 0.220(14) Uiso 1 1 d DU
H4SA H 0.2574 0.8508 0.6470 0.330 Uiso 1 1 calc R
H4SB H 0.3140 0.8881 0.7023 0.330 Uiso 1 1 calc R
H4SC H 0.3142 0.9259 0.6564 0.330 Uiso 1 1 calc R
N3S N 0.525(2) -0.0493(17) 0.0812(13) 0.202(11) Uiso 1 1 d DU
C5S C 0.527(3) 0.0048(17) 0.0721(17) 0.210(11) Uiso 1 1 d DU
C6S C 0.567(3) 0.0799(18) 0.0819(15) 0.210(12) Uiso 1 1 d DU
H6SA H 0.6266 0.0840 0.0739 0.315 Uiso 1 1 calc R
H6SB H 0.5739 0.1006 0.1173 0.315 Uiso 1 1 calc R
H6SC H 0.5259 0.1038 0.0608 0.315 Uiso 1 1 calc R

loop_
_atom_site_aniso_label
_atom_site_aniso_U_11
_atom_site_aniso_U_22
_atom_site_aniso_U_33
_atom_site_aniso_U_23
_atom_site_aniso_U_13
_atom_site_aniso_U_12
Y1 0.0434(9) 0.0634(11) 0.0339(9) 0.0097(8) 0.0135(7) 0.0239(8)
Y2 0.0370(8) 0.0294(8) 0.0365(8) 0.0103(7) 0.0060(7) 0.0062(6)
Y3 0.0347(8) 0.0357(9) 0.0424(9) 0.0162(7) 0.0033(7) 0.0044(7)
Y4 0.0398(9) 0.0443(10) 0.0377(9) 0.0162(7) 0.0147(7) 0.0088(7)
Y5 0.0411(9) 0.0322(9) 0.0415(9) 0.0097(7) 0.0170(7) 0.0067(7)
Y6 0.0383(9) 0.0365(9) 0.0384(9) 0.0139(7) 0.0168(7) 0.0050(7)
Co1 0.0575(16) 0.0611(17) 0.0602(16) -0.0064(13) 0.0001(13) 0.0288(13)
Co2 0.0589(16) 0.0573(16) 0.0542(15) 0.0120(12) 0.0281(12) 0.0036(12)
Co3 0.0415(13) 0.0546(15) 0.0436(13) 0.0240(11) 0.0131(10) 0.0029(11)
Co4 0.0532(14) 0.0357(13) 0.0527(14) 0.0056(11) -0.0081(11) 0.0097(11)
P1 0.0340(17) 0.0328(18) 0.0402(18) 0.0145(15) 0.0128(15) 0.0066(15)
P2 0.041(2) 0.042(2) 0.0329(19) 0.0114(16) 0.0129(15) 0.0149(17)
P3 0.0373(19) 0.037(2) 0.039(2) 0.0064(16) 0.0006(16) 0.0071(16)
P4 0.0342(18) 0.037(2) 0.042(2) 0.0165(16) 0.0067(16) 0.0039(16)
P5 0.040(2) 0.058(2) 0.041(2) 0.0090(19) 0.0194(17) 0.0079(18)
P6 0.0340(19) 0.042(2) 0.037(2) 0.0145(16) 0.0086(15) 0.0043(16)
O1 0.035(4) 0.034(4) 0.040(3) 0.011(3) 0.015(3) 0.001(3)
O2 0.036(4) 0.030(3) 0.036(4) 0.012(3) 0.016(3) 0.006(3)
O3 0.037(4) 0.034(3) 0.042(4) 0.013(3) 0.010(3) 0.009(3)
O4 0.044(4) 0.043(4) 0.036(4) 0.012(3) 0.011(3) 0.017(3)
O5 0.038(4) 0.040(3) 0.034(4) 0.011(3) 0.014(3) 0.012(3)
O6 0.042(3) 0.047(4) 0.034(4) 0.010(3) 0.015(3) 0.015(3)
O7 0.030(4) 0.038(3) 0.040(4) 0.006(3) 0.006(3) 0.006(3)
O8 0.046(3) 0.041(3) 0.041(3) 0.005(3) 0.004(3) 0.011(3)
O9 0.038(3) 0.037(4) 0.039(4) 0.007(3) 0.003(3) 0.007(3)
O10 0.035(4) 0.041(3) 0.043(4) 0.018(3) 0.011(3) 0.005(3)
O11 0.036(3) 0.035(3) 0.041(3) 0.013(3) 0.009(2) 0.004(3)
O12 0.035(4) 0.038(4) 0.042(4) 0.017(3) 0.006(3) 0.001(3)
O13 0.036(4) 0.064(4) 0.041(4) 0.014(3) 0.019(3) 0.013(3)
O14 0.042(4) 0.059(4) 0.039(4) 0.011(3) 0.018(3) 0.012(3)
O15 0.047(4) 0.053(4) 0.045(4) 0.014(3) 0.024(3) 0.010(3)
O16 0.041(3) 0.045(4) 0.039(4) 0.015(3) 0.014(3) 0.003(3)
O17 0.033(4) 0.043(3) 0.041(4) 0.017(3) 0.009(3) 0.004(3)
O18 0.037(4) 0.043(4) 0.036(4) 0.015(3) 0.011(3) 0.007(3)
O19 0.093(6) 0.107(6) 0.090(6) 0.038(5) 0.041(5) 0.031(5)
O20 0.087(6) 0.103(6) 0.088(6) 0.029(5) 0.037(5) 0.045(5)
O21 0.075(6) 0.080(6) 0.069(5) 0.006(4) 0.019(5) 0.034(5)
O22 0.083(6) 0.082(6) 0.075(5) -0.004(5) 0.010(5) 0.037(5)
O23 0.058(4) 0.070(5) 0.059(5) 0.006(5) 0.019(4) 0.027(4)
O24 0.061(5) 0.071(5) 0.071(5) 0.009(5) 0.011(5) 0.028(4)
O25 0.070(5) 0.058(5) 0.068(5) 0.004(5) -0.003(5) 0.020(4)
O26 0.074(5) 0.063(5) 0.079(5) -0.001(5) -0.002(5) 0.027(4)
O27 0.057(5) 0.046(5) 0.054(4) 0.013(4) -0.002(4) 0.014(4)
O28 0.049(5) 0.043(5) 0.048(4) 0.021(4) 0.006(4) 0.011(4)
O29 0.058(5) 0.045(5) 0.066(5) 0.015(4) -0.003(4) -0.004(4)
O30 0.057(5) 0.046(4) 0.068(5) 0.014(4) -0.003(4) 0.007(4)
O31 0.044(5) 0.060(5) 0.063(5) 0.026(4) 0.013(4) 0.008(4)
O32 0.051(5) 0.065(5) 0.055(5) 0.032(4) 0.011(4) 0.009(4)
O33 0.062(5) 0.070(5) 0.070(5) 0.037(4) 0.032(4) 0.009(4)
O34 0.056(5) 0.066(5) 0.074(5) 0.032(4) 0.025(4) 0.014(4)
O35 0.057(5) 0.058(5) 0.068(5) 0.027(4) 0.041(4) 0.018(4)
O36 0.059(5) 0.049(5) 0.073(5) 0.028(4) 0.037(4) 0.024(4)
O37 0.059(5) 0.057(5) 0.042(4) 0.011(4) 0.018(4) 0.009(4)
O38 0.050(5) 0.051(5) 0.042(4) 0.009(4) 0.016(4) 0.011(4)
O39 0.096(6) 0.093(6) 0.087(6) 0.026(5) 0.039(5) 0.024(5)
O40 0.113(6) 0.095(8) 0.102(8) 0.012(7) 0.034(7) 0.039(5)
O41 0.050(5) 0.036(4) 0.048(4) 0.015(4) 0.020(4) 0.010(4)
O42 0.044(4) 0.039(4) 0.046(4) 0.020(4) 0.020(4) 0.003(3)
O43 0.057(5) 0.039(4) 0.060(5) 0.018(4) 0.027(4) 0.007(4)
O44 0.060(5) 0.042(5) 0.063(4) 0.012(4) 0.029(4) 0.005(4)
O45 0.066(5) 0.064(5) 0.062(5) 0.028(4) 0.024(4) 0.017(4)
O46 0.074(5) 0.083(5) 0.065(5) 0.032(5) 0.028(4) 0.023(4)
O47 0.046(4) 0.040(4) 0.053(5) 0.005(4) -0.002(4) 0.007(4)
O48 0.047(4) 0.035(4) 0.046(5) 0.005(4) 0.001(4) 0.005(4)
O49W 0.030(5) 0.031(6) 0.043(6) 0.002(5) 0.008(5) 0.002(4)
O50W 0.039(4) 0.046(4) 0.043(4) 0.011(4) 0.008(3) -0.003(4)
C1 0.032(3) 0.049(5) 0.053(4) 0.014(4) 0.012(3) 0.007(3)
C2 0.040(3) 0.054(4) 0.055(4) 0.012(3) 0.010(3) 0.010(3)
C3 0.051(4) 0.058(4) 0.055(4) 0.014(3) 0.008(4) 0.009(4)
C4 0.057(4) 0.063(4) 0.057(4) 0.014(4) 0.008(4) 0.007(4)
C5 0.054(4) 0.065(4) 0.058(4) 0.011(3) 0.012(4) 0.008(4)
C6 0.048(4) 0.061(4) 0.058(4) 0.007(4) 0.013(4) 0.011(4)
C7 0.045(4) 0.058(4) 0.058(4) 0.009(3) 0.011(4) 0.011(4)
C8 0.051(4) 0.043(4) 0.044(4) 0.013(3) 0.006(3) 0.007(4)
C9 0.057(4) 0.046(4) 0.047(3) 0.016(3) 0.004(3) 0.008(3)
C10 0.059(4) 0.048(4) 0.050(4) 0.017(3) 0.005(4) 0.011(4)
C11 0.066(4) 0.052(4) 0.051(4) 0.020(3) 0.003(4) 0.008(4)
C12 0.070(5) 0.056(4) 0.053(4) 0.017(4) 0.001(4) 0.006(4)
C13 0.072(5) 0.057(4) 0.053(4) 0.013(4) -0.001(4) 0.007(4)
C14 0.067(4) 0.052(4) 0.050(4) 0.012(3) 0.001(4) 0.008(4)
C15 0.038(3) 0.055(4) 0.051(4) 0.010(4) 0.002(3) 0.006(4)
C16 0.044(3) 0.057(4) 0.053(4) 0.006(3) 0.006(3) 0.004(3)
C17 0.050(4) 0.061(4) 0.054(4) 0.005(3) 0.009(4) 0.004(4)
C18 0.055(4) 0.064(4) 0.055(4) 0.003(3) 0.009(4) 0.001(4)
C19 0.056(4) 0.063(4) 0.058(4) 0.004(4) 0.011(4) -0.001(4)
C20 0.055(4) 0.060(4) 0.060(4) 0.005(4) 0.009(4) -0.001(4)
C21 0.052(4) 0.058(4) 0.057(4) 0.007(3) 0.008(4) 0.001(4)
C22 0.038(3) 0.056(5) 0.058(5) 0.013(4) 0.001(3) 0.003(4)
C23 0.046(3) 0.067(4) 0.068(4) 0.012(4) 0.010(3) 0.001(3)
C24 0.055(4) 0.073(4) 0.076(5) 0.017(4) 0.015(4) -0.002(4)
C25 0.061(4) 0.080(4) 0.081(5) 0.016(4) 0.020(4) -0.004(4)
C26 0.064(4) 0.085(5) 0.083(5) 0.011(4) 0.022(4) -0.002(4)
C27 0.061(4) 0.083(4) 0.080(5) 0.005(4) 0.022(4) 0.001(4)
C28 0.054(4) 0.076(4) 0.075(5) 0.007(4) 0.017(4) 0.003(4)
C29 0.061(4) 0.087(5) 0.090(5) 0.012(5) 0.017(3) -0.016(4)
C30 0.074(4) 0.098(4) 0.100(5) 0.016(4) 0.029(3) -0.012(3)
C31 0.089(5) 0.104(5) 0.105(5) 0.020(4) 0.034(4) -0.009(4)
C32 0.093(5) 0.108(5) 0.108(5) 0.020(4) 0.037(4) -0.006(4)
C33 0.094(5) 0.109(5) 0.110(5) 0.018(4) 0.036(4) -0.004(4)
C34 0.090(5) 0.110(5) 0.108(5) 0.017(4) 0.034(4) 0.000(4)
C35 0.083(4) 0.105(5) 0.105(5) 0.015(4) 0.031(4) -0.002(4)
C36 0.051(4) 0.067(5) 0.057(4) 0.014(4) -0.004(4) 0.000(4)
C37 0.070(4) 0.077(4) 0.064(4) 0.021(3) -0.002(3) 0.005(3)
C38 0.085(5) 0.083(5) 0.069(4) 0.025(4) 0.003(4) 0.004(4)
C39 0.093(5) 0.086(5) 0.074(4) 0.028(4) 0.004(4) 0.007(4)
C40 0.094(5) 0.088(5) 0.081(4) 0.028(4) 0.004(4) 0.009(4)
C41 0.090(5) 0.087(5) 0.081(5) 0.026(4) 0.001(4) 0.015(4)
C42 0.081(5) 0.082(5) 0.076(4) 0.024(4) -0.001(4) 0.014(4)
C43 0.097(5) 0.109(5) 0.096(5) 0.031(4) 0.037(4) 0.034(4)
C44 0.105(5) 0.114(5) 0.101(5) 0.028(4) 0.043(4) 0.029(4)
C45 0.108(5) 0.125(7) 0.115(7) 0.030(7) 0.043(5) 0.018(6)
C46 0.125(8) 0.130(7) 0.105(6) 0.035(6) 0.038(5) 0.018(7)
C47 0.119(8) 0.117(6) 0.121(8) 0.016(5) 0.041(6) 0.029(6)
C48 0.061(4) 0.074(4) 0.071(4) 0.009(4) 0.014(4) 0.025(4)
C49 0.063(4) 0.086(5) 0.085(5) 0.010(4) 0.014(4) 0.019(4)
C50 0.079(7) 0.095(6) 0.103(6) -0.001(5) 0.015(6) 0.010(5)
C51 0.075(7) 0.096(7) 0.099(6) 0.022(5) 0.021(6) 0.012(6)
C52 0.063(5) 0.097(7) 0.097(7) 0.015(5) 0.014(6) 0.022(5)
C53 0.083(5) 0.084(5) 0.076(4) 0.003(4) 0.014(4) 0.034(4)
C54 0.090(5) 0.092(5) 0.077(4) 0.003(4) 0.014(4) 0.032(4)
C55 0.099(7) 0.102(6) 0.082(7) 0.010(6) 0.010(6) 0.033(5)
C56 0.098(6) 0.105(8) 0.084(6) 0.010(6) 0.025(5) 0.031(5)
C57 0.098(7) 0.105(6) 0.091(7) 0.006(6) 0.014(6) 0.017(5)
C58 0.076(5) 0.063(4) 0.076(4) 0.004(4) -0.001(4) 0.024(4)
C59 0.084(5) 0.064(4) 0.083(5) 0.006(4) 0.001(4) 0.024(4)
C60 0.097(7) 0.079(7) 0.092(6) 0.013(6) 0.008(5) 0.014(6)
C61 0.096(6) 0.072(6) 0.098(7) 0.010(6) 0.001(5) 0.033(6)
C62 0.086(7) 0.068(7) 0.084(5) 0.002(5) 0.001(5) 0.018(6)
C63 0.057(4) 0.047(4) 0.065(4) 0.016(3) -0.002(4) 0.003(3)
C64 0.061(4) 0.053(4) 0.067(4) 0.017(4) 0.002(3) 0.004(3)
C65 0.069(6) 0.058(6) 0.070(6) 0.020(5) 0.007(5) 0.006(5)
C66 0.065(6) 0.061(6) 0.072(6) 0.017(5) 0.003(5) -0.005(5)
C67 0.072(6) 0.059(6) 0.072(7) 0.026(5) 0.006(5) 0.011(5)
C68 0.053(4) 0.066(4) 0.063(4) 0.028(3) 0.013(3) 0.009(3)
C69 0.067(4) 0.069(4) 0.070(4) 0.033(4) 0.011(4) 0.014(4)
C70 0.072(5) 0.084(7) 0.084(7) 0.032(6) 0.001(5) 0.015(5)
C71 0.094(7) 0.092(7) 0.082(6) 0.045(5) 0.024(5) 0.018(6)
C72 0.095(7) 0.069(5) 0.081(6) 0.030(5) 0.003(6) 0.010(6)
C73 0.066(4) 0.071(5) 0.074(4) 0.030(4) 0.028(3) 0.011(4)
C74 0.076(4) 0.082(5) 0.081(5) 0.022(4) 0.036(4) 0.010(4)
C75 0.098(7) 0.104(7) 0.094(6) 0.003(5) 0.032(5) 0.008(6)
C76 0.097(7) 0.096(6) 0.095(7) 0.027(5) 0.049(5) 0.003(5)
C77 0.083(6) 0.090(7) 0.098(7) 0.016(6) 0.036(5) 0.024(5)
C78 0.061(4) 0.059(4) 0.073(4) 0.027(3) 0.036(3) 0.017(3)
C79 0.061(4) 0.071(4) 0.080(4) 0.025(4) 0.033(4) 0.019(4)
C80 0.066(6) 0.082(6) 0.087(7) 0.020(5) 0.024(6) 0.009(5)
C81 0.069(6) 0.086(7) 0.088(5) 0.015(5) 0.040(5) 0.019(6)
C82 0.071(7) 0.086(6) 0.095(6) 0.032(5) 0.023(6) 0.026(5)
C83 0.055(4) 0.054(4) 0.045(4) 0.009(3) 0.015(3) 0.010(3)
C84 0.061(4) 0.055(4) 0.051(4) 0.006(3) 0.010(3) 0.010(3)
C85 0.075(7) 0.064(7) 0.056(5) 0.008(5) 0.002(5) 0.011(5)
C86 0.068(6) 0.061(6) 0.060(6) 0.003(5) 0.012(5) 0.014(5)
C87 0.059(6) 0.059(6) 0.059(6) 0.006(5) 0.008(5) 0.001(5)
C88 0.107(5) 0.102(5) 0.099(5) 0.023(4) 0.038(5) 0.028(4)
C89 0.122(5) 0.106(5) 0.115(5) 0.018(4) 0.035(4) 0.023(4)
C90 0.050(4) 0.038(4) 0.048(4) 0.016(3) 0.018(3) 0.006(3)
C91 0.053(4) 0.041(4) 0.052(4) 0.016(3) 0.015(3) 0.009(3)
C92 0.059(5) 0.054(6) 0.060(6) 0.018(5) 0.021(5) 0.016(5)
C93 0.069(6) 0.041(4) 0.064(6) 0.017(5) 0.007(5) 0.004(4)
C94 0.057(6) 0.047(6) 0.052(4) 0.016(5) 0.013(4) 0.008(5)
C95 0.060(4) 0.044(4) 0.062(4) 0.015(3) 0.027(3) 0.002(3)
C96 0.065(4) 0.050(4) 0.065(4) 0.011(3) 0.027(4) -0.003(3)
C97 0.080(7) 0.069(7) 0.068(5) 0.014(5) 0.020(5) -0.006(5)
C98 0.075(6) 0.054(6) 0.080(7) 0.000(5) 0.027(5) 0.002(5)
C99 0.071(6) 0.060(6) 0.071(6) 0.008(5) 0.030(5) -0.012(5)
C100 0.070(4) 0.073(4) 0.065(4) 0.030(3) 0.027(3) 0.017(4)
C101 0.076(4) 0.074(4) 0.073(4) 0.034(3) 0.020(4) 0.015(4)
C102 0.077(5) 0.082(7) 0.082(7) 0.026(5) 0.015(5) 0.018(5)
C103 0.082(7) 0.069(6) 0.084(6) 0.028(5) 0.015(5) 0.019(5)
C104 0.092(6) 0.085(7) 0.091(7) 0.045(5) 0.026(5) 0.010(6)
C105 0.049(4) 0.040(4) 0.050(4) 0.005(3) 0.001(3) 0.006(3)
C106 0.053(4) 0.045(4) 0.053(4) 0.003(3) 0.000(3) 0.005(3)
C107 0.065(6) 0.057(6) 0.064(6) -0.006(5) 0.000(5) 0.012(5)
C108 0.056(6) 0.049(6) 0.061(6) 0.010(5) 0.000(5) 0.001(4)
C109 0.063(6) 0.052(6) 0.051(5) 0.006(5) -0.002(5) 0.001(5)
C112 0.051(4) 0.043(4) 0.049(4) 0.015(4) 0.005(3) 0.013(3)
C113 0.054(6) 0.057(6) 0.052(5) 0.011(5) 0.001(4) 0.017(5)
C114 0.063(6) 0.044(5) 0.060(6) 0.020(5) 0.004(5) 0.014(4)
C115 0.056(6) 0.053(6) 0.057(5) 0.012(5) 0.010(5) 0.013(5)
C116 0.051(4) 0.043(4) 0.049(4) 0.017(3) 0.003(3) 0.011(3)
C117 0.140(8) 0.132(8) 0.129(6) 0.019(6) 0.019(6) 0.016(6)
C118 0.142(7) 0.118(7) 0.144(8) 0.010(6) 0.032(6) 0.034(6)
C119 0.139(7) 0.134(8) 0.146(7) 0.026(6) 0.042(6) 0.001(6)
N1 0.121(7) 0.119(7) 0.119(6) 0.029(4) 0.029(4) 0.013(4)
C110 0.122(7) 0.120(7) 0.119(7) 0.028(5) 0.029(5) 0.012(5)
C111 0.127(9) 0.131(9) 0.123(7) 0.018(7) 0.024(7) 0.015(7)

loop_
_atom_type_symbol
_atom_type_description
_atom_type_scat_dispersion_real
_atom_type_scat_dispersion_imag
_atom_type_scat_source
C C 0.0033 0.0016 'International Tables Vol C Tables 4.2.6.8 and 6.1.1.4'
H H 0.0000 0.0000 'International Tables Vol C Tables 4.2.6.8 and 6.1.1.4'
O O 0.0106 0.0060 'International Tables Vol C Tables 4.2.6.8 and 6.1.1.4'
P P 0.1023 0.0942 'International Tables Vol C Tables 4.2.6.8 and 6.1.1.4'
Co Co 0.3494 0.9721 'International Tables Vol C Tables 4.2.6.8 and 6.1.1.4'
Y Y -2.7962 3.5667 'International Tables Vol C Tables 4.2.6.8 and 6.1.1.4'
N N 0.0061 0.0033 'International Tables Vol C Tables 4.2.6.8 and 6.1.1.4'

loop_
_geom_angle_atom_site_label_1
_geom_angle_atom_site_label_2
_geom_angle_atom_site_label_3
_geom_angle
O13 Y1 O21 172.6(4)
O13 Y1 O23 102.5(4)
O21 Y1 O23 84.8(4)
O13 Y1 O20 90.1(5)
O21 Y1 O20 92.0(5)
O23 Y1 O20 81.4(5)
O13 Y1 O7 83.6(4)
O21 Y1 O7 97.3(4)
O23 Y1 O7 75.8(4)
O20 Y1 O7 154.5(4)
O13 Y1 O6 85.1(4)
O21 Y1 O6 88.5(4)
O23 Y1 O6 157.9(4)
O20 Y1 O6 77.8(4)
O7 Y1 O6 126.0(3)
O13 Y1 O4 88.4(3)
O21 Y1 O4 85.3(4)
O23 Y1 O4 140.6(4)
O20 Y1 O4 137.0(4)
O7 Y1 O4 67.7(3)
O6 Y1 O4 59.3(3)
O13 Y1 P2 86.0(3)
O21 Y1 P2 86.6(3)
O23 Y1 P2 168.0(3)
O20 Y1 P2 107.3(4)
O7 Y1 P2 97.0(2)
O6 Y1 P2 29.6(2)
O4 Y1 P2 29.7(2)
O13 Y1 Y2 84.5(3)
O21 Y1 Y2 92.0(3)
O23 Y1 Y2 110.8(3)
O20 Y1 Y2 167.4(3)
O7 Y1 Y2 36.1(2)
O6 Y1 Y2 90.4(2)
O4 Y1 Y2 31.7(2)
P2 Y1 Y2 61.01(8)
O3 Y2 O4 86.9(3)
O3 Y2 O11 83.8(3)
O4 Y2 O11 165.0(3)
O3 Y2 O50W 76.9(4)
O4 Y2 O50W 96.2(4)
O11 Y2 O50W 93.2(3)
O3 Y2 O47 81.1(4)
O4 Y2 O47 82.0(4)
O11 Y2 O47 84.9(4)
O50W Y2 O47 157.9(4)
O3 Y2 O7 138.8(3)
O4 Y2 O7 67.5(3)
O11 Y2 O7 126.6(3)
O50W Y2 O7 74.7(3)
O47 Y2 O7 123.7(3)
O3 Y2 O9 142.3(3)
O4 Y2 O9 125.0(3)
O11 Y2 O9 68.3(3)
O50W Y2 O9 79.8(3)
O47 Y2 O9 119.2(3)
O7 Y2 O9 58.5(3)
O3 Y2 O48 133.4(3)
O4 Y2 O48 91.7(3)
O11 Y2 O48 86.2(3)
O50W Y2 O48 149.2(3)
O47 Y2 O48 52.8(3)
O7 Y2 O48 81.0(3)
O9 Y2 O48 71.3(3)
O3 Y2 C105 107.2(4)
O4 Y2 C105 84.9(4)
O11 Y2 C105 86.6(4)
O50W Y2 C105 175.8(4)
O47 Y2 C105 26.2(4)
O7 Y2 C105 102.1(4)
O9 Y2 C105 96.3(4)
O48 Y2 C105 26.7(4)
O3 Y2 P3 157.5(3)
O4 Y2 P3 95.0(3)
O11 Y2 P3 98.1(2)
O50W Y2 P3 80.6(3)
O47 Y2 P3 121.4(3)
O7 Y2 P3 29.3(2)
O9 Y2 P3 30.0(2)
O48 Y2 P3 69.0(2)
C105 Y2 P3 95.3(3)
O3 Y2 Y3 114.9(2)
O4 Y2 Y3 157.7(2)
O11 Y2 Y3 34.9(2)
O50W Y2 Y3 85.5(2)
O47 Y2 Y3 104.5(3)
O7 Y2 Y3 91.8(2)
O9 Y2 Y3 33.4(2)
O48 Y2 Y3 76.5(2)
C105 Y2 Y3 92.0(3)
P3 Y2 Y3 63.32(9)
O3 Y2 Y1 114.8(3)
O4 Y2 Y1 34.3(2)
O11 Y2 Y1 159.6(2)
O50W Y2 Y1 83.6(2)
O47 Y2 Y1 105.5(3)
O7 Y2 Y1 33.2(2)
O9 Y2 Y1 91.4(2)
O48 Y2 Y1 86.4(2)
C105 Y2 Y1 95.1(4)
P3 Y2 Y1 61.50(9)
Y3 Y2 Y1 124.77(5)
O17 Y3 O30 166.0(4)
O17 Y3 O31 89.8(4)
O30 Y3 O31 96.7(4)
O17 Y3 O28 110.2(4)
O30 Y3 O28 83.2(4)
O31 Y3 O28 81.1(4)
O17 Y3 O9 84.8(3)
O30 Y3 O9 94.2(4)
O31 Y3 O9 155.0(4)
O28 Y3 O9 77.9(3)
O17 Y3 O11 84.4(3)
O30 Y3 O11 82.2(4)
O31 Y3 O11 134.3(4)
O28 Y3 O11 142.9(3)
O9 Y3 O11 69.5(3)
O17 Y3 O12 85.2(3)
O30 Y3 O12 84.5(4)
O31 Y3 O12 75.4(3)
O28 Y3 O12 151.9(3)
O9 Y3 O12 128.2(3)
O11 Y3 O12 59.0(3)
O17 Y3 P4 83.4(3)
O30 Y3 P4 83.0(3)
O31 Y3 P4 105.1(3)
O28 Y3 P4 165.4(3)
O9 Y3 P4 98.6(2)
O11 Y3 P4 29.3(2)
O12 Y3 P4 29.7(2)
O17 Y3 Y2 83.2(2)
O30 Y3 Y2 87.6(3)
O31 Y3 Y2 165.7(3)
O28 Y3 Y2 113.0(3)
O9 Y3 Y2 36.8(2)
O11 Y3 Y2 32.7(2)
O12 Y3 Y2 91.5(2)
P4 Y3 Y2 61.82(8)
O35 Y4 O10 103.0(4)
O35 Y4 O34 77.6(4)
O10 Y4 O34 81.4(4)
O35 Y4 O1 77.3(4)
O10 Y4 O1 79.4(3)
O34 Y4 O1 143.8(4)
O35 Y4 O37 94.4(4)
O10 Y4 O37 155.4(4)
O34 Y4 O37 85.7(4)
O1 Y4 O37 121.8(4)
O35 Y4 O18 149.1(3)
O10 Y4 O18 89.5(3)
O34 Y4 O18 132.8(4)
O1 Y4 O18 77.5(3)
O37 Y4 O18 83.9(3)
O35 Y4 O16 150.0(3)
O10 Y4 O16 79.7(3)
O34 Y4 O16 73.3(4)
O1 Y4 O16 131.9(3)
O37 Y4 O16 76.6(4)
O18 Y4 O16 59.5(3)
O35 Y4 O38 76.4(4)
O10 Y4 O38 148.6(3)
O34 Y4 O38 127.8(4)
O1 Y4 O38 69.7(3)
O37 Y4 O38 52.5(4)
O18 Y4 O38 78.3(3)
O16 Y4 O38 116.7(3)
O35 Y4 C83 85.8(5)
O10 Y4 C83 168.5(4)
O34 Y4 C83 108.0(5)
O1 Y4 C83 95.7(4)
O37 Y4 C83 26.2(4)
O18 Y4 C83 79.2(4)
O16 Y4 C83 96.4(4)
O38 Y4 C83 26.3(4)
O35 Y4 P6 173.8(3)
O10 Y4 P6 83.1(2)
O34 Y4 P6 103.1(3)
O1 Y4 P6 104.7(2)
O37 Y4 P6 79.5(3)
O18 Y4 P6 29.7(2)
O16 Y4 P6 29.8(2)
O38 Y4 P6 98.7(2)
C83 Y4 P6 88.1(3)
O35 Y4 Y5 68.8(3)
O10 Y4 Y5 114.0(2)
O34 Y4 Y5 145.2(3)
O1 Y4 Y5 34.6(2)
O37 Y4 Y5 88.3(3)
O18 Y4 Y5 80.3(2)
O16 Y4 Y5 138.0(2)
O38 Y4 Y5 35.8(2)
C83 Y4 Y5 62.1(3)
P6 Y4 Y5 109.45(9)
O36 Y5 O39 81.1(5)
O36 Y5 O43 147.8(4)
O39 Y5 O43 85.0(4)
O36 Y5 O41 73.5(4)
O39 Y5 O41 80.2(4)
O43 Y5 O41 75.6(4)
O36 Y5 O38 77.2(4)
O39 Y5 O38 81.0(4)
O43 Y5 O38 129.0(4)
O41 Y5 O38 147.2(3)
O36 Y5 O49W 143.0(4)
O39 Y5 O49W 107.3(4)
O43 Y5 O49W 69.1(3)
O41 Y5 O49W 142.8(3)
O38 Y5 O49W 69.0(3)
O36 Y5 O1 76.7(3)
O39 Y5 O1 148.0(4)
O43 Y5 O1 125.4(3)
O41 Y5 O1 114.4(3)
O38 Y5 O1 71.9(3)
O49W Y5 O1 78.8(3)
O36 Y5 O2 106.3(4)
O39 Y5 O2 151.4(4)
O43 Y5 O2 74.2(3)
O41 Y5 O2 75.8(3)
O38 Y5 O2 127.4(3)
O49W Y5 O2 83.7(3)
O1 Y5 O2 58.9(3)
O36 Y5 P1 87.5(3)
O39 Y5 P1 167.6(4)
O43 Y5 P1 102.4(3)
O41 Y5 P1 91.9(3)
O38 Y5 P1 101.3(3)
O49W Y5 P1 84.8(2)
O1 Y5 P1 29.8(2)
O2 Y5 P1 29.8(2)
O36 Y5 Y6 130.2(3)
O39 Y5 Y6 122.2(4)
O43 Y5 Y6 41.1(3)
O41 Y5 Y6 69.2(2)
O38 Y5 Y6 143.4(2)
O49W Y5 Y6 76.6(2)
O1 Y5 Y6 89.8(2)
O2 Y5 Y6 33.3(2)
P1 Y5 Y6 62.53(8)
O36 Y5 Y4 68.5(3)
O39 Y5 Y4 116.6(4)
O43 Y5 Y4 143.2(3)
O41 Y5 Y4 134.4(3)
O38 Y5 Y4 39.7(3)
O49W Y5 Y4 75.8(2)
O1 Y5 Y4 32.9(2)
O2 Y5 Y4 91.4(2)
P1 Y5 Y4 62.68(8)
Y6 Y5 Y4 119.91(5)
O5 Y6 O45 80.0(4)
O5 Y6 O2 81.2(3)
O45 Y6 O2 142.5(4)
O5 Y6 O42 112.7(3)
O45 Y6 O42 80.7(4)
O2 Y6 O42 77.0(3)
O5 Y6 O44 153.7(4)
O45 Y6 O44 84.1(4)
O2 Y6 O44 123.1(4)
O42 Y6 O44 85.1(4)
O5 Y6 O14 89.5(3)
O45 Y6 O14 132.9(4)
O2 Y6 O14 78.8(3)
O42 Y6 O14 143.9(3)
O44 Y6 O14 86.1(4)
O5 Y6 O15 81.1(3)
O45 Y6 O15 73.4(4)
O2 Y6 O15 134.6(3)
O42 Y6 O15 148.2(3)
O44 Y6 O15 74.3(4)
O14 Y6 O15 59.6(3)
O5 Y6 O43 150.0(3)
O45 Y6 O43 129.6(4)
O2 Y6 O43 71.5(3)
O42 Y6 O43 73.6(3)
O44 Y6 O43 51.6(3)
O14 Y6 O43 73.5(3)
O15 Y6 O43 109.4(3)
O5 Y6 C95 168.0(4)
O45 Y6 C95 105.8(4)
O2 Y6 C95 99.1(4)
O42 Y6 C95 78.9(4)
O44 Y6 C95 24.0(4)
O14 Y6 C95 78.9(4)
O15 Y6 C95 90.5(4)
O43 Y6 C95 27.6(3)
O5 Y6 P5 84.9(3)
O45 Y6 P5 102.9(3)
O2 Y6 P5 107.5(2)
O42 Y6 P5 162.4(3)
O44 Y6 P5 78.3(3)
O14 Y6 P5 30.1(2)
O15 Y6 P5 29.5(2)
O43 Y6 P5 91.5(2)
C95 Y6 P5 83.6(3)
O5 Y6 Y5 116.6(2)
O45 Y6 Y5 149.2(3)
O2 Y6 Y5 35.8(2)
O42 Y6 Y5 69.1(2)
O44 Y6 Y5 87.3(3)
O14 Y6 Y5 75.6(2)
O15 Y6 Y5 132.0(2)
O43 Y6 Y5 35.9(2)
C95 Y6 Y5 63.4(3)
P5 Y6 Y5 104.20(9)
O22 Co1 O8 127.1(5)
O22 Co1 O24 106.5(6)
O8 Co1 O24 107.4(5)
O22 Co1 O26 102.8(6)
O8 Co1 O26 106.4(5)
O24 Co1 O26 104.6(6)
O19 Co2 O46 104.6(6)
O19 Co2 O15 108.2(5)
O46 Co2 O15 96.1(5)
O19 Co2 O6 102.2(5)
O46 Co2 O6 147.5(5)
O15 Co2 O6 92.7(4)
O19 Co2 N1 85.9(7)
O46 Co2 N1 78.6(7)
O15 Co2 N1 165.8(6)
O6 Co2 N1 85.3(6)
O33 Co3 O32 101.5(5)
O33 Co3 O16 105.9(5)
O32 Co3 O16 122.1(4)
O33 Co3 O12 121.5(5)
O32 Co3 O12 102.2(4)
O16 Co3 O12 104.9(4)
O25 Co4 O29 98.3(5)
O25 Co4 O27 95.2(5)
O29 Co4 O27 91.3(5)
O25 Co4 O48 107.4(4)
O29 Co4 O48 97.8(4)
O27 Co4 O48 154.0(4)
O25 Co4 O8 84.5(5)
O29 Co4 O8 174.3(4)
O27 Co4 O8 83.5(4)
O48 Co4 O8 85.9(4)
O3 P1 O2 115.2(6)
O3 P1 O1 115.9(6)
O2 P1 O1 102.0(5)
O3 P1 C1 107.2(7)
O2 P1 C1 110.0(7)
O1 P1 C1 106.1(6)
O3 P1 Y5 143.9(4)
O2 P1 Y5 52.2(4)
O1 P1 Y5 51.4(4)
C1 P1 Y5 108.9(5)
O5 P2 O6 114.6(6)
O5 P2 O4 113.3(5)
O6 P2 O4 101.3(5)
O5 P2 C8 110.2(7)
O6 P2 C8 109.2(7)
O4 P2 C8 107.8(7)
O5 P2 Y1 129.3(4)
O6 P2 Y1 50.1(4)
O4 P2 Y1 51.2(4)
C8 P2 Y1 120.4(6)
O7 P3 O8 110.8(6)
O7 P3 O9 105.7(5)
O8 P3 O9 108.6(6)
O7 P3 C15 113.2(7)
O8 P3 C15 106.8(7)
O9 P3 C15 111.7(7)
O7 P3 Y2 53.5(4)
O8 P3 Y2 111.4(4)
O9 P3 Y2 54.3(4)
C15 P3 Y2 141.8(6)
O10 P4 O11 114.6(6)
O10 P4 O12 112.1(6)
O11 P4 O12 103.2(5)
O10 P4 C22 109.9(7)
O11 P4 C22 106.1(7)
O12 P4 C22 110.5(7)
O10 P4 Y3 128.4(4)
O11 P4 Y3 50.3(4)
O12 P4 Y3 52.9(4)
C22 P4 Y3 121.7(6)
O13 P5 O15 113.5(6)
O13 P5 O14 113.1(6)
O15 P5 O14 103.9(6)
O13 P5 C29 109.5(9)
O15 P5 C29 107.7(9)
O14 P5 C29 108.9(8)
O13 P5 Y6 130.8(5)
O15 P5 Y6 52.0(4)
O14 P5 Y6 51.9(4)
C29 P5 Y6 119.7(8)
O17 P6 O16 111.7(6)
O17 P6 O18 114.5(6)
O16 P6 O18 104.2(5)
O17 P6 C36 109.5(7)
O16 P6 C36 109.6(7)
O18 P6 C36 107.0(7)
O17 P6 Y4 128.2(4)
O16 P6 Y4 53.8(4)
O18 P6 Y4 50.5(4)
C36 P6 Y4 122.3(6)
P1 O1 Y4 148.7(6)
P1 O1 Y5 98.8(5)
Y4 O1 Y5 112.5(4)
P1 O2 Y6 147.8(6)
P1 O2 Y5 98.0(4)
Y6 O2 Y5 111.0(4)
P1 O3 Y2 157.9(6)
P2 O4 Y2 144.6(6)
P2 O4 Y1 99.1(5)
Y2 O4 Y1 114.0(4)
P2 O5 Y6 143.8(6)
P2 O6 Co2 122.3(6)
P2 O6 Y1 100.4(5)
Co2 O6 Y1 117.2(4)
P3 O7 Y1 145.8(6)
P3 O7 Y2 97.1(5)
Y1 O7 Y2 110.7(4)
P3 O8 Co1 132.2(7)
P3 O8 Co4 115.3(6)
Co1 O8 Co4 108.6(5)
P3 O9 Y3 153.8(6)
P3 O9 Y2 95.7(5)
Y3 O9 Y2 109.8(4)
P4 O10 Y4 147.6(6)
P4 O11 Y2 146.4(6)
P4 O11 Y3 100.4(5)
Y2 O11 Y3 112.5(4)
P4 O12 Co3 120.1(6)
P4 O12 Y3 97.3(5)
Co3 O12 Y3 108.7(4)
P5 O13 Y1 141.2(6)
P5 O14 Y6 98.0(5)
P5 O15 Co2 132.7(6)
P5 O15 Y6 98.5(5)
Co2 O15 Y6 111.5(5)
P6 O16 Co3 126.4(6)
P6 O16 Y4 96.4(5)
Co3 O16 Y4 111.0(4)
P6 O17 Y3 146.9(6)
P6 O18 Y4 99.8(5)
C43 O19 Co2 121.1(13)
C43 O20 Y1 143.9(13)
C53 O21 Y1 146.0(13)
C53 O22 Co1 131.1(13)
C48 O23 Y1 174.4(13)
C48 O24 Co1 115.2(12)
C58 O25 Co4 129.5(12)
C58 O26 Co1 104.1(13)
C116 O27 Co4 133.8(11)
C116 O28 Y3 140.9(10)
C63 O29 Co4 107.4(11)
C63 O30 Y3 165.1(11)
C68 O31 Y3 150.9(12)
C68 O32 Co3 122.8(11)
C73 O33 Co3 121.0(10)
C73 O34 Y4 156.9(11)
C78 O35 Y4 142.5(10)
C78 O36 Y5 139.2(10)
C83 O37 Y4 99.6(10)
C83 O38 Y5 165.9(11)
C83 O38 Y4 89.5(10)
Y5 O38 Y4 104.5(4)
C88 O39 Y5 138.3(14)
C88 O40 H40B 109.5
C90 O41 Y5 137.8(10)
C90 O42 Y6 139.9(10)
C95 O43 Y5 167.5(10)
C95 O43 Y6 88.2(8)
Y5 O43 Y6 103.0(4)
C95 O44 Y6 104.5(9)
C100 O45 Y6 144.7(11)
C100 O46 Co2 114.8(10)
C105 O47 Y2 97.4(9)
C105 O48 Co4 139.4(10)
C105 O48 Y2 90.4(9)
Co4 O48 Y2 124.7(4)
Y5 O49W H49A 120.5
Y5 O49W H49B 118.9
H49A O49W H49B 120.6
Y2 O50W H50D 119.4
Y2 O50W H50E 121.2
H50D O50W H50E 119.4
C2 C1 P1 114.4(11)
C2 C1 H1A 108.7
P1 C1 H1A 108.7
C2 C1 H1B 108.7
P1 C1 H1B 108.7
H1A C1 H1B 107.6
C7 C2 C3 118.0(17)
C7 C2 C1 120.9(15)
C3 C2 C1 121.0(16)
C4 C3 C2 121.1(18)
C4 C3 H3A 119.4
C2 C3 H3A 119.4
C5 C4 C3 121.4(18)
C5 C4 H4A 119.3
C3 C4 H4A 119.3
C6 C5 C4 118.2(18)
C6 C5 H5A 120.9
C4 C5 H5A 120.9
C5 C6 C7 122.3(18)
C5 C6 H6A 118.8
C7 C6 H6A 118.8
C2 C7 C6 118.9(17)
C2 C7 H7A 120.6
C6 C7 H7A 120.6
C9 C8 P2 118.7(12)
C9 C8 H8A 107.6
P2 C8 H8A 107.6
C9 C8 H8B 107.6
P2 C8 H8B 107.6
H8A C8 H8B 107.1
C10 C9 C14 118.9(16)
C10 C9 C8 122.6(15)
C14 C9 C8 118.5(15)
C9 C10 C11 119.9(16)
C9 C10 H10A 120.0
C11 C10 H10A 120.0
C12 C11 C10 119.9(17)
C12 C11 H11A 120.1
C10 C11 H11A 120.1
C11 C12 C13 120.2(17)
C11 C12 H12A 119.9
C13 C12 H12A 119.9
C12 C13 C14 119.2(18)
C12 C13 H13A 120.4
C14 C13 H13A 120.4
C9 C14 C13 121.6(17)
C9 C14 H14A 119.2
C13 C14 H14A 119.2
C16 C15 P3 119.3(12)
C16 C15 H15A 107.5
P3 C15 H15A 107.5
C16 C15 H15B 107.5
P3 C15 H15B 107.5
H15A C15 H15B 107.0
C17 C16 C21 116.6(17)
C17 C16 C15 121.4(17)
C21 C16 C15 121.8(16)
C16 C17 C18 120.9(18)
C16 C17 H17A 119.5
C18 C17 H17A 119.5
C19 C18 C17 120.1(18)
C19 C18 H18A 119.9
C17 C18 H18A 119.9
C20 C19 C18 119.9(18)
C20 C19 H19A 120.0
C18 C19 H19A 120.0
C19 C20 C21 120.5(19)
C19 C20 H20A 119.7
C21 C20 H20A 119.7
C20 C21 C16 121.7(17)
C20 C21 H21A 119.2
C16 C21 H21A 119.2
C23 C22 P4 116.9(11)
C23 C22 H22A 108.1
P4 C22 H22A 108.1
C23 C22 H22B 108.1
P4 C22 H22B 108.1
H22A C22 H22B 107.3
C24 C23 C28 120.0
C24 C23 C22 119.4(10)
C28 C23 C22 120.6(10)
C23 C24 C25 120.0
C23 C24 H24A 120.0
C25 C24 H24A 120.0
C26 C25 C24 120.0
C26 C25 H25A 120.0
C24 C25 H25A 120.0
C27 C26 C25 120.0
C27 C26 H26A 120.0
C25 C26 H26A 120.0
C26 C27 C28 120.0
C26 C27 H27A 120.0
C28 C27 H27A 120.0
C27 C28 C23 120.0
C27 C28 H28A 120.0
C23 C28 H28A 120.0
C30 C29 P5 113.1(14)
C30 C29 H29A 109.0
P5 C29 H29A 109.0
C30 C29 H29B 109.0
P5 C29 H29B 109.0
H29A C29 H29B 107.8
C31 C30 C35 120.0
C31 C30 C29 123.4(14)
C35 C30 C29 116.5(14)
C30 C31 C32 120.0
C30 C31 H31A 120.0
C32 C31 H31A 120.0
C33 C32 C31 120.0
C33 C32 H32A 120.0
C31 C32 H32A 120.0
C32 C33 C34 120.0
C32 C33 H33A 120.0
C34 C33 H33A 120.0
C33 C34 C35 120.0
C33 C34 H34A 120.0
C35 C34 H34A 120.0
C34 C35 C30 120.0
C34 C35 H35A 120.0
C30 C35 H35A 120.0
C37 C36 P6 114.0(12)
C37 C36 H36A 108.7
P6 C36 H36A 108.7
C37 C36 H36B 108.7
P6 C36 H36B 108.7
H36A C36 H36B 107.6
C38 C37 C42 120.0
C38 C37 C36 122.2(11)
C42 C37 C36 117.7(11)
C39 C38 C37 120.0
C39 C38 H38A 120.0
C37 C38 H38A 120.0
C38 C39 C40 120.0
C38 C39 H39A 120.0
C40 C39 H39A 120.0
C41 C40 C39 120.0
C41 C40 H40A 120.0
C39 C40 H40A 120.0
C40 C41 C42 120.0
C40 C41 H41A 120.0
C42 C41 H41A 120.0
C41 C42 C37 120.0
C41 C42 H42A 120.0
C37 C42 H42A 120.0
O20 C43 O19 127.4(18)
O20 C43 C44 118.4(15)
O19 C43 C44 113.5(15)
C43 C44 C45 107.8(9)
C43 C44 C47 108.3(9)
C45 C44 C47 111.3(8)
C43 C44 C46 107.8(9)
C45 C44 C46 110.9(9)
C47 C44 C46 110.6(9)
C44 C45 H45A 109.5
C44 C45 H45B 109.5
H45A C45 H45B 109.5
C44 C45 H45C 109.5
H45A C45 H45C 109.5
H45B C45 H45C 109.5
C44 C46 H46A 109.5
C44 C46 H46B 109.5
H46A C46 H46B 109.5
C44 C46 H46C 109.5
H46A C46 H46C 109.5
H46B C46 H46C 109.5
C44 C47 H47A 109.5
C44 C47 H47B 109.5
H47A C47 H47B 109.5
C44 C47 H47C 109.5
H47A C47 H47C 109.5
H47B C47 H47C 109.5
O24 C48 O23 126(2)
O24 C48 C49 117.8(17)
O23 C48 C49 116.2(19)
C52 C49 C51 107.9(19)
C52 C49 C50 115.6(19)
C51 C49 C50 108(2)
C52 C49 C48 110.9(19)
C51 C49 C48 108.3(17)
C50 C49 C48 106.5(17)
C49 C50 H50A 109.5
C49 C50 H50B 109.5
H50A C50 H50B 109.5
C49 C50 H50C 109.5
H50A C50 H50C 109.5
H50B C50 H50C 109.5
C49 C51 H51A 109.5
C49 C51 H51B 109.5
H51A C51 H51B 109.5
C49 C51 H51C 109.5
H51A C51 H51C 109.5
H51B C51 H51C 109.5
C49 C52 H52A 109.5
C49 C52 H52B 109.5
H52A C52 H52B 109.5
C49 C52 H52C 109.5
H52A C52 H52C 109.5
H52B C52 H52C 109.5
O22 C53 O21 124(2)
O22 C53 C54 119.3(19)
O21 C53 C54 117(2)
C55 C54 C53 115(2)
C55 C54 C56 120(2)
C53 C54 C56 110.0(19)
C55 C54 C57 102(2)
C53 C54 C57 103(2)
C56 C54 C57 104.7(18)
C54 C55 H55A 109.5
C54 C55 H55B 109.5
H55A C55 H55B 109.5
C54 C55 H55C 109.5
H55A C55 H55C 109.5
H55B C55 H55C 109.5
C54 C56 H56A 109.5
C54 C56 H56B 109.5
H56A C56 H56B 109.5
C54 C56 H56C 109.5
H56A C56 H56C 109.5
H56B C56 H56C 109.5
C54 C57 H57A 109.5
C54 C57 H57B 109.5
H57A C57 H57B 109.5
C54 C57 H57C 109.5
H57A C57 H57C 109.5
H57B C57 H57C 109.5
O26 C58 O25 124(2)
O26 C58 C59 125.6(19)
O25 C58 C59 110.2(19)
C60 C59 C61 113(2)
C60 C59 C62 111(2)
C61 C59 C62 109.3(18)
C60 C59 C58 116.4(18)
C61 C59 C58 105.1(18)
C62 C59 C58 101.8(17)
C59 C60 H60A 109.5
C59 C60 H60B 109.5
H60A C60 H60B 109.5
C59 C60 H60C 109.5
H60A C60 H60C 109.5
H60B C60 H60C 109.5
C59 C61 H61A 109.5
C59 C61 H61B 109.5
H61A C61 H61B 109.5
C59 C61 H61C 109.5
H61A C61 H61C 109.5
H61B C61 H61C 109.5
C59 C62 H62A 109.5
C59 C62 H62B 109.5
H62A C62 H62B 109.5
C59 C62 H62C 109.5
H62A C62 H62C 109.5
H62B C62 H62C 109.5
O29 C63 O30 121.9(17)
O29 C63 C64 118.5(17)
O30 C63 C64 119.5(18)
C63 C64 C67 106.8(16)
C63 C64 C66 110.7(16)
C67 C64 C66 110.2(16)
C63 C64 C65 110.7(16)
C67 C64 C65 110.7(15)
C66 C64 C65 107.8(16)
C64 C65 H65A 109.5
C64 C65 H65B 109.5
H65A C65 H65B 109.5
C64 C65 H65C 109.5
H65A C65 H65C 109.5
H65B C65 H65C 109.5
C64 C66 H66A 109.5
C64 C66 H66B 109.5
H66A C66 H66B 109.5
C64 C66 H66C 109.5
H66A C66 H66C 109.5
H66B C66 H66C 109.5
C64 C67 H67A 109.5
C64 C67 H67B 109.5
H67A C67 H67B 109.5
C64 C67 H67C 109.5
H67A C67 H67C 109.5
H67B C67 H67C 109.5
O31 C68 O32 124.2(17)
O31 C68 C69 117.9(17)
O32 C68 C69 117.8(17)
C72 C69 C71 116.3(18)
C72 C69 C70 103.3(17)
C71 C69 C70 106.0(17)
C72 C69 C68 111.4(17)
C71 C69 C68 112.8(17)
C70 C69 C68 105.8(16)
C69 C70 H70A 109.5
C69 C70 H70B 109.5
H70A C70 H70B 109.5
C69 C70 H70C 109.5
H70A C70 H70C 109.5
H70B C70 H70C 109.5
C69 C71 H71A 109.5
C69 C71 H71B 109.5
H71A C71 H71B 109.5
C69 C71 H71C 109.5
H71A C71 H71C 109.5
H71B C71 H71C 109.5
C69 C72 H72A 109.5
C69 C72 H72B 109.5
H72A C72 H72B 109.5
C69 C72 H72C 109.5
H72A C72 H72C 109.5
H72B C72 H72C 109.5
O34 C73 O33 122.7(15)
O34 C73 C74 118.8(12)
O33 C73 C74 118.5(12)
C75 C74 C76 110.5(9)
C75 C74 C77 109.9(9)
C76 C74 C77 109.8(9)
C75 C74 C73 108.7(9)
C76 C74 C73 108.8(9)
C77 C74 C73 109.1(9)
C74 C75 H75A 109.5
C74 C75 H75B 109.5
H75A C75 H75B 109.5
C74 C75 H75C 109.5
H75A C75 H75C 109.5
H75B C75 H75C 109.5
C74 C76 H76A 109.5
C74 C76 H76B 109.5
H76A C76 H76B 109.5
C74 C76 H76C 109.5
H76A C76 H76C 109.5
H76B C76 H76C 109.5
C74 C77 H77A 109.5
C74 C77 H77B 109.5
H77A C77 H77B 109.5
C74 C77 H77C 109.5
H77A C77 H77C 109.5
H77B C77 H77C 109.5
O35 C78 O36 119.8(15)
O35 C78 C79 119.0(16)
O36 C78 C79 121.2(16)
C81 C79 C78 112.5(18)
C81 C79 C82 109.9(17)
C78 C79 C82 112.4(16)
C81 C79 C80 105.2(16)
C78 C79 C80 111.8(16)
C82 C79 C80 104.4(16)
C79 C80 H80A 109.5
C79 C80 H80B 109.5
H80A C80 H80B 109.5
C79 C80 H80C 109.5
H80A C80 H80C 109.5
H80B C80 H80C 109.5
C79 C81 H81A 109.5
C79 C81 H81B 109.5
H81A C81 H81B 109.5
C79 C81 H81C 109.5
H81A C81 H81C 109.5
H81B C81 H81C 109.5
C79 C82 H82A 109.5
C79 C82 H82B 109.5
H82A C82 H82B 109.5
C79 C82 H82C 109.5
H82A C82 H82C 109.5
H82B C82 H82C 109.5
O38 C83 O37 118.2(16)
O38 C83 C84 121.3(16)
O37 C83 C84 120.4(15)
O38 C83 Y4 64.2(9)
O37 C83 Y4 54.1(8)
C84 C83 Y4 174.2(12)
C87 C84 C85 112.8(15)
C87 C84 C83 110.2(14)
C85 C84 C83 109.7(15)
C87 C84 C86 109.1(15)
C85 C84 C86 109.5(15)
C83 C84 C86 105.2(14)
C84 C85 H85A 109.5
C84 C85 H85B 109.5
H85A C85 H85B 109.5
C84 C85 H85C 109.5
H85A C85 H85C 109.5
H85B C85 H85C 109.5
C84 C86 H86A 109.5
C84 C86 H86B 109.5
H86A C86 H86B 109.5
C84 C86 H86C 109.5
H86A C86 H86C 109.5
H86B C86 H86C 109.5
C84 C87 H87A 109.5
C84 C87 H87B 109.5
H87A C87 H87B 109.5
C84 C87 H87C 109.5
H87A C87 H87C 109.5
H87B C87 H87C 109.5
O39 C88 O40 127.0(18)
O39 C88 C89 121.2(16)
O40 C88 C89 111.5(14)
C117 C89 C118 109.3(8)
C117 C89 C119 108.2(8)
C118 C89 C119 108.4(8)
C117 C89 C88 110.8(8)
C118 C89 C88 110.2(8)
C119 C89 C88 109.9(8)
O41 C90 O42 123.9(14)
O41 C90 C91 116.8(14)
O42 C90 C91 119.3(14)
C90 C91 C92 114.7(13)
C90 C91 C93 105.0(13)
C92 C91 C93 110.8(14)
C90 C91 C94 110.8(13)
C92 C91 C94 107.8(14)
C93 C91 C94 107.5(13)
C91 C92 H92A 109.5
C91 C92 H92B 109.5
H92A C92 H92B 109.5
C91 C92 H92C 109.5
H92A C92 H92C 109.5
H92B C92 H92C 109.5
C91 C93 H93A 109.5
C91 C93 H93B 109.5
H93A C93 H93B 109.5
C91 C93 H93C 109.5
H93A C93 H93C 109.5
H93B C93 H93C 109.5
C91 C94 H94A 109.5
C91 C94 H94B 109.5
H94A C94 H94B 109.5
C91 C94 H94C 109.5
H94A C94 H94C 109.5
H94B C94 H94C 109.5
O44 C95 O43 115.7(14)
O44 C95 C96 125.5(11)
O43 C95 C96 118.7(11)
O44 C95 Y6 51.5(8)
O43 C95 Y6 64.2(8)
C96 C95 Y6 176.3(8)
C95 C96 C99 109.3(8)
C95 C96 C98 108.9(8)
C99 C96 C98 110.0(8)
C95 C96 C97 108.9(8)
C99 C96 C97 109.8(8)
C98 C96 C97 109.9(8)
C96 C97 H97A 109.5
C96 C97 H97B 109.5
H97A C97 H97B 109.5
C96 C97 H97C 109.5
H97A C97 H97C 109.5
H97B C97 H97C 109.5
C96 C98 H98A 109.5
C96 C98 H98B 109.5
H98A C98 H98B 109.5
C96 C98 H98C 109.5
H98A C98 H98C 109.5
H98B C98 H98C 109.5
C96 C99 H99A 109.5
C96 C99 H99B 109.5
H99A C99 H99B 109.5
C96 C99 H99C 109.5
H99A C99 H99C 109.5
H99B C99 H99C 109.5
O46 C100 O45 120.8(13)
O46 C100 C101 123.4(12)
O45 C100 C101 115.5(11)
C104 C101 C103 109.5(8)
C104 C101 C102 108.9(8)
C103 C101 C102 108.5(8)
C104 C101 C100 110.8(8)
C103 C101 C100 110.0(8)
C102 C101 C100 109.1(8)
C101 C102 H10B 109.5
C101 C102 H10C 109.5
H10B C102 H10C 109.5
C101 C102 H10D 109.5
H10B C102 H10D 109.5
H10C C102 H10D 109.5
C101 C103 H10E 109.5
C101 C103 H10F 109.5
H10E C103 H10F 109.5
C101 C103 H10G 109.5
H10E C103 H10G 109.5
H10F C103 H10G 109.5
C101 C104 H10H 109.5
C101 C104 H10I 109.5
H10H C104 H10I 109.5
C101 C104 H10J 109.5
H10H C104 H10J 109.5
H10I C104 H10J 109.5
O47 C105 O48 119.0(14)
O47 C105 C106 118.7(14)
O48 C105 C106 122.3(14)
O47 C105 Y2 56.4(8)
O48 C105 Y2 62.9(8)
C106 C105 Y2 172.4(12)
C108 C106 C105 107.0(14)
C108 C106 C107 113.4(15)
C105 C106 C107 112.4(14)
C108 C106 C109 107.9(14)
C105 C106 C109 108.3(14)
C107 C106 C109 107.7(15)
C106 C107 H10K 109.5
C106 C107 H10L 109.5
H10K C107 H10L 109.5
C106 C107 H10M 109.5
H10K C107 H10M 109.5
H10L C107 H10M 109.5
C106 C108 H10N 109.5
C106 C108 H10O 109.5
H10N C108 H10O 109.5
C106 C108 H10P 109.5
H10N C108 H10P 109.5
H10O C108 H10P 109.5
C106 C109 H10Q 109.5
C106 C109 H10R 109.5
H10Q C109 H10R 109.5
C106 C109 H10S 109.5
H10Q C109 H10S 109.5
H10R C109 H10S 109.5
C113 C112 C115 109.9(15)
C113 C112 C116 113.5(14)
C115 C112 C116 108.5(13)
C113 C112 C114 107.4(14)
C115 C112 C114 109.0(14)
C116 C112 C114 108.4(14)
C112 C113 H11B 109.5
C112 C113 H11C 109.5
H11B C113 H11C 109.5
C112 C113 H11D 109.5
H11B C113 H11D 109.5
H11C C113 H11D 109.5
C112 C114 H11E 109.5
C112 C114 H11F 109.5
H11E C114 H11F 109.5
C112 C114 H11G 109.5
H11E C114 H11G 109.5
H11F C114 H11G 109.5
C112 C115 H11H 109.5
C112 C115 H11I 109.5
H11H C115 H11I 109.5
C112 C115 H11J 109.5
H11H C115 H11J 109.5
H11I C115 H11J 109.5
O27 C116 O28 123.9(15)
O27 C116 C112 116.0(15)
O28 C116 C112 119.9(14)
C89 C117 H11K 109.5
C89 C117 H11L 109.5
H11K C117 H11L 109.5
C89 C117 H11M 109.5
H11K C117 H11M 109.5
H11L C117 H11M 109.5
C89 C118 H11N 109.5
C89 C118 H11O 109.5
H11N C118 H11O 109.5
C89 C118 H11P 109.5
H11N C118 H11P 109.5
H11O C118 H11P 109.5
C89 C119 H11Q 109.5
C89 C119 H11R 109.5
H11Q C119 H11R 109.5
C89 C119 H11S 109.5
H11Q C119 H11S 109.5
H11R C119 H11S 109.5
C110 N1 Co2 174(3)
N1 C110 C111 166(3)
C110 C111 H11T 109.5
C110 C111 H11U 109.5
H11T C111 H11U 109.5
C110 C111 H11V 109.5
H11T C111 H11V 109.5
H11U C111 H11V 109.5
N1S C1S C2S 158(7)
C1S C2S H2SA 109.5
C1S C2S H2SB 109.5
H2SA C2S H2SB 109.5
C1S C2S H2SC 109.5
H2SA C2S H2SC 109.5
H2SB C2S H2SC 109.5
N2S C3S C4S 113(4)
C3S C4S H4SA 109.5
C3S C4S H4SB 109.5
H4SA C4S H4SB 109.5
C3S C4S H4SC 109.5
H4SA C4S H4SC 109.5
H4SB C4S H4SC 109.5
N3S C5S C6S 152(5)
C5S C6S H6SA 109.5
C5S C6S H6SB 109.5
H6SA C6S H6SB 109.5
C5S C6S H6SC 109.5
H6SA C6S H6SC 109.5
H6SB C6S H6SC 109.5

loop_
_geom_bond_atom_site_label_1
_geom_bond_atom_site_label_2
_geom_bond_distance
Y1 O13 2.215(11)
Y1 O21 2.229(13)
Y1 O23 2.252(11)
Y1 O20 2.254(15)
Y1 O7 2.300(10)
Y1 O6 2.390(9)
Y1 O4 2.419(10)
Y1 P2 3.066(4)
Y1 Y2 3.925(2)
Y2 O3 2.216(9)
Y2 O4 2.259(10)
Y2 O11 2.279(9)
Y2 O50W 2.349(10)
Y2 O47 2.376(10)
Y2 O7 2.469(9)
Y2 O9 2.486(9)
Y2 O48 2.519(10)
Y2 C105 2.828(16)
Y2 P3 3.047(4)
Y2 Y3 3.903(2)
Y3 O17 2.209(10)
Y3 O30 2.214(12)
Y3 O31 2.253(11)
Y3 O28 2.264(10)
Y3 O9 2.283(10)
Y3 O11 2.416(9)
Y3 O12 2.484(10)
Y3 P4 3.088(4)
Y4 O35 2.252(11)
Y4 O10 2.254(10)
Y4 O34 2.279(11)
Y4 O1 2.296(9)
Y4 O37 2.356(11)
Y4 O18 2.412(9)
Y4 O16 2.501(10)
Y4 O38 2.580(11)
Y4 C83 2.866(18)
Y4 P6 3.082(4)
Y4 Y5 3.910(2)
Y5 O36 2.295(10)
Y5 O39 2.301(15)
Y5 O43 2.332(10)
Y5 O41 2.339(10)
Y5 O38 2.361(10)
Y5 O49W 2.378(9)
Y5 O1 2.405(9)
Y5 O2 2.427(9)
Y5 P1 3.042(4)
Y5 Y6 3.878(2)
Y6 O5 2.226(10)
Y6 O45 2.274(11)
Y6 O2 2.279(9)
Y6 O42 2.284(10)
Y6 O44 2.351(11)
Y6 O14 2.434(10)
Y6 O15 2.442(10)
Y6 O43 2.619(11)
Y6 C95 2.907(15)
Y6 P5 3.064(4)
Co1 O22 1.957(14)
Co1 O8 1.985(10)
Co1 O24 1.991(13)
Co1 O26 2.016(13)
Co2 O19 2.003(14)
Co2 O46 2.002(13)
Co2 O15 2.021(10)
Co2 O6 2.047(10)
Co2 N1 2.344(14)
Co3 O33 1.948(12)
Co3 O32 1.964(11)
Co3 O16 1.966(10)
Co3 O12 1.995(10)
Co4 O25 2.021(13)
Co4 O29 2.034(12)
Co4 O27 2.039(10)
Co4 O48 2.093(10)
Co4 O8 2.120(11)
P1 O3 1.501(10)
P1 O2 1.527(10)
P1 O1 1.531(10)
P1 C1 1.793(15)
P2 O5 1.505(10)
P2 O6 1.538(10)
P2 O4 1.540(10)
P2 C8 1.777(16)
P3 O7 1.505(10)
P3 O8 1.530(11)
P3 O9 1.532(11)
P3 C15 1.803(15)
P4 O10 1.498(10)
P4 O11 1.536(10)
P4 O12 1.544(10)
P4 C22 1.774(16)
P5 O13 1.512(11)
P5 O15 1.525(11)
P5 O14 1.552(10)
P5 C29 1.807(19)
P6 O17 1.512(10)
P6 O16 1.542(10)
P6 O18 1.550(10)
P6 C36 1.817(17)
O19 C43 1.27(2)
O20 C43 1.25(2)
O21 C53 1.28(2)
O22 C53 1.27(2)
O23 C48 1.28(2)
O24 C48 1.21(2)
O25 C58 1.30(2)
O26 C58 1.19(2)
O27 C116 1.246(18)
O28 C116 1.255(18)
O29 C63 1.25(2)
O30 C63 1.29(2)
O31 C68 1.25(2)
O32 C68 1.27(2)
O33 C73 1.256(18)
O34 C73 1.247(18)
O35 C78 1.269(19)
O36 C78 1.336(19)
O37 C83 1.286(19)
O38 C83 1.270(18)
O39 C88 1.19(2)
O40 C88 1.28(2)
O40 H40B 0.8400
O41 C90 1.252(17)
O42 C90 1.279(17)
O43 C95 1.348(16)
O44 C95 1.222(17)
O45 C100 1.277(17)
O46 C100 1.239(18)
O47 C105 1.258(18)
O48 C105 1.269(18)
O49W H49A 0.9539
O49W H49B 0.9488
O50W H50D 0.9453
O50W H50E 0.9458
C1 C2 1.54(2)
C1 H1A 0.9900
C1 H1B 0.9900
C2 C7 1.36(2)
C2 C3 1.36(2)
C3 C4 1.35(2)
C3 H3A 0.9500
C4 C5 1.34(2)
C4 H4A 0.9500
C5 C6 1.32(2)
C5 H5A 0.9500
C6 C7 1.39(2)
C6 H6A 0.9500
C7 H7A 0.9500
C8 C9 1.50(2)
C8 H8A 0.9900
C8 H8B 0.9900
C9 C10 1.34(2)
C9 C14 1.36(2)
C10 C11 1.45(2)
C10 H10A 0.9500
C11 C12 1.32(2)
C11 H11A 0.9500
C12 C13 1.37(2)
C12 H12A 0.9500
C13 C14 1.39(2)
C13 H13A 0.9500
C14 H14A 0.9500
C15 C16 1.51(2)
C15 H15A 0.9900
C15 H15B 0.9900
C16 C17 1.35(2)
C16 C21 1.40(2)
C17 C18 1.42(2)
C17 H17A 0.9500
C18 C19 1.36(2)
C18 H18A 0.9500
C19 C20 1.33(2)
C19 H19A 0.9500
C20 C21 1.38(2)
C20 H20A 0.9500
C21 H21A 0.9500
C22 C23 1.508(18)
C22 H22A 0.9900
C22 H22B 0.9900
C23 C24 1.3900
C23 C28 1.3900
C24 C25 1.3900
C24 H24A 0.9500
C25 C26 1.3900
C25 H25A 0.9500
C26 C27 1.3900
C26 H26A 0.9500
C27 C28 1.3900
C27 H27A 0.9500
C28 H28A 0.9500
C29 C30 1.49(2)
C29 H29A 0.9900
C29 H29B 0.9900
C30 C31 1.3900
C30 C35 1.3900
C31 C32 1.3900
C31 H31A 0.9500
C32 C33 1.3900
C32 H32A 0.9500
C33 C34 1.3900
C33 H33A 0.9500
C34 C35 1.3900
C34 H34A 0.9500
C35 H35A 0.9500
C36 C37 1.530(19)
C36 H36A 0.9900
C36 H36B 0.9900
C37 C38 1.3900
C37 C42 1.3900
C38 C39 1.3900
C38 H38A 0.9500
C39 C40 1.3900
C39 H39A 0.9500
C40 C41 1.3900
C40 H40A 0.9500
C41 C42 1.3900
C41 H41A 0.9500
C42 H42A 0.9500
C43 C44 1.50(2)
C44 C45 1.517(7)
C44 C47 1.521(9)
C44 C46 1.528(9)
C45 H45A 0.9800
C45 H45B 0.9800
C45 H45C 0.9800
C46 H46A 0.9800
C46 H46B 0.9800
C46 H46C 0.9800
C47 H47A 0.9800
C47 H47B 0.9800
C47 H47C 0.9800
C48 C49 1.59(3)
C49 C52 1.44(3)
C49 C51 1.48(3)
C49 C50 1.48(3)
C50 H50A 0.9800
C50 H50B 0.9800
C50 H50C 0.9800
C51 H51A 0.9800
C51 H51B 0.9800
C51 H51C 0.9800
C52 H52A 0.9800
C52 H52B 0.9800
C52 H52C 0.9800
C53 C54 1.48(3)
C54 C55 1.39(3)
C54 C56 1.50(3)
C54 C57 1.59(3)
C55 H55A 0.9800
C55 H55B 0.9800
C55 H55C 0.9800
C56 H56A 0.9800
C56 H56B 0.9800
C56 H56C 0.9800
C57 H57A 0.9800
C57 H57B 0.9800
C57 H57C 0.9800
C58 C59 1.65(3)
C59 C60 1.46(3)
C59 C61 1.49(3)
C59 C62 1.51(3)
C60 H60A 0.9800
C60 H60B 0.9800
C60 H60C 0.9800
C61 H61A 0.9800
C61 H61B 0.9800
C61 H61C 0.9800
C62 H62A 0.9800
C62 H62B 0.9800
C62 H62C 0.9800
C63 C64 1.48(3)
C64 C67 1.50(2)
C64 C66 1.52(2)
C64 C65 1.53(2)
C65 H65A 0.9800
C65 H65B 0.9800
C65 H65C 0.9800
C66 H66A 0.9800
C66 H66B 0.9800
C66 H66C 0.9800
C67 H67A 0.9800
C67 H67B 0.9800
C67 H67C 0.9800
C68 C69 1.55(2)
C69 C72 1.45(3)
C69 C71 1.49(3)
C69 C70 1.54(3)
C70 H70A 0.9800
C70 H70B 0.9800
C70 H70C 0.9800
C71 H71A 0.9800
C71 H71B 0.9800
C71 H71C 0.9800
C72 H72A 0.9800
C72 H72B 0.9800
C72 H72C 0.9800
C73 C74 1.527(10)
C74 C75 1.485(13)
C74 C76 1.488(13)
C74 C77 1.489(13)
C75 H75A 0.9800
C75 H75B 0.9800
C75 H75C 0.9800
C76 H76A 0.9800
C76 H76B 0.9800
C76 H76C 0.9800
C77 H77A 0.9800
C77 H77B 0.9800
C77 H77C 0.9800
C78 C79 1.45(2)
C79 C81 1.43(2)
C79 C82 1.54(2)
C79 C80 1.56(3)
C80 H80A 0.9800
C80 H80B 0.9800
C80 H80C 0.9800
C81 H81A 0.9800
C81 H81B 0.9800
C81 H81C 0.9800
C82 H82A 0.9800
C82 H82B 0.9800
C82 H82C 0.9800
C83 C84 1.53(2)
C84 C87 1.51(2)
C84 C85 1.51(2)
C84 C86 1.55(2)
C85 H85A 0.9800
C85 H85B 0.9800
C85 H85C 0.9800
C86 H86A 0.9800
C86 H86B 0.9800
C86 H86C 0.9800
C87 H87A 0.9800
C87 H87B 0.9800
C87 H87C 0.9800
C88 C89 1.518(9)
C89 C117 1.487(10)
C89 C118 1.488(10)
C89 C119 1.501(7)
C90 C91 1.50(2)
C91 C92 1.50(2)
C91 C93 1.54(2)
C91 C94 1.56(2)
C92 H92A 0.9800
C92 H92B 0.9800
C92 H92C 0.9800
C93 H93A 0.9800
C93 H93B 0.9800
C93 H93C 0.9800
C94 H94A 0.9800
C94 H94B 0.9800
C94 H94C 0.9800
C95 C96 1.472(19)
C96 C99 1.527(9)
C96 C98 1.528(7)
C96 C97 1.530(9)
C97 H97A 0.9800
C97 H97B 0.9800
C97 H97C 0.9800
C98 H98A 0.9800
C98 H98B 0.9800
C98 H98C 0.9800
C99 H99A 0.9800
C99 H99B 0.9800
C99 H99C 0.9800
C100 C101 1.527(9)
C101 C104 1.483(9)
C101 C103 1.492(9)
C101 C102 1.496(9)
C102 H10B 0.9800
C102 H10C 0.9800
C102 H10D 0.9800
C103 H10E 0.9800
C103 H10F 0.9800
C103 H10G 0.9800
C104 H10H 0.9800
C104 H10I 0.9800
C104 H10J 0.9800
C105 C106 1.52(2)
C106 C108 1.51(2)
C106 C107 1.52(2)
C106 C109 1.55(2)
C107 H10K 0.9800
C107 H10L 0.9800
C107 H10M 0.9800
C108 H10N 0.9800
C108 H10O 0.9800
C108 H10P 0.9800
C109 H10Q 0.9800
C109 H10R 0.9800
C109 H10S 0.9800
C112 C113 1.47(2)
C112 C115 1.48(2)
C112 C116 1.51(2)
C112 C114 1.53(2)
C113 H11B 0.9800
C113 H11C 0.9800
C113 H11D 0.9800
C114 H11E 0.9800
C114 H11F 0.9800
C114 H11G 0.9800
C115 H11H 0.9800
C115 H11I 0.9800
C115 H11J 0.9800
C117 H11K 0.9800
C117 H11L 0.9800
C117 H11M 0.9800
C118 H11N 0.9800
C118 H11O 0.9800
C118 H11P 0.9800
C119 H11Q 0.9800
C119 H11R 0.9800
C119 H11S 0.9800
N1 C110 1.140(10)
C110 C111 1.507(10)
C111 H11T 0.9800
C111 H11U 0.9800
C111 H11V 0.9800
N1S C1S 1.12(3)
C1S C2S 1.61(3)
C2S H2SA 0.9800
C2S H2SB 0.9800
C2S H2SC 0.9800
N2S C3S 1.153(10)
C3S C4S 1.519(10)
C4S H4SA 0.9800
C4S H4SB 0.9800
C4S H4SC 0.9800
N3S C5S 1.153(10)
C5S C6S 1.513(10)
C6S H6SA 0.9800
C6S H6SB 0.9800
C6S H6SC 0.9800
